data_7101359
loop_
_publ_author_name
'Tetsuaki Tanaka'
'Yoichi Hiyama'
'Toshimasa Ishida'
'Naoyoshi Maezaki'
'Hirofumi Ohishi'
'Koji Tsukamoto'

_publ_section_title
;
Self-assembled octameric cage constructed by potassium
salt of p-tert-butylcalix[6]arene p-bromophenylalanine derivative in
solid state
;
_journal_issue 34
_journal_name_full 'Chemical Communications'
_journal_paper_doi 10.1039/b605555a
_journal_year 2006
_chemical_formula_sum 'C849 H1212 Br24 K12 N24 O219'
_chemical_formula_weight 17645.6
_chemical_name_common
;
5,11,17,23,29,35-Hexa-tert-butyl-37,39,41-
trimethoxycalix(6)arene-38,40,42-tris-oxyacetyl-N-p-bromo-L-
phenylalanine potassium salt
;
_chemical_name_systematic
;
5,11,17,23,29,35-Hexa-tert-butyl-37,39,41-
trimethoxycalix[6]arene-38,40,42-tris-oxyacetyl-
N-p-bromo-L-phenylalanine potassium salt
;
_space_group_IT_number 146
_symmetry_cell_setting rhombohedral
_symmetry_space_group_name_Hall 'R 3'
_symmetry_space_group_name_H-M 'R 3 :H'
_atom_sites_solution_hydrogens geom
_atom_sites_solution_primary 'multiwavelength anomalous diffraction'
_atom_sites_solution_secondary difmap
_audit_creation_method SHELXL-97
_cell_angle_alpha 90.00
_cell_angle_beta 90.00
_cell_angle_gamma 120.00
_cell_formula_units_Z 3
_cell_length_a 43.053(43)
_cell_length_b 43.053(43)
_cell_length_c 44.166(44)
_cell_measurement_temperature 95(2)
_cell_volume 70897(123)
_computing_cell_refinement 'HKL2000(Otwinowski, 1997)'
_computing_data_collection 'BSS(Beamline Scheduling Software)'
_computing_data_reduction 'HKL2000(Otwinowski, 1997)'
_computing_molecular_graphics 'Turbo Frodo'
_computing_publication_material SHELXL-97
_computing_structure_refinement 'SHELXL-97 (Sheldrick, 1997)'
_computing_structure_solution 'SHELXD/E (Sheldrick, 2002)'
_diffrn_ambient_temperature 95(2)
_diffrn_measured_fraction_theta_full 0.998
_diffrn_measured_fraction_theta_max 0.998
_diffrn_measurement_device_type 'CCD area detector'
_diffrn_measurement_method /w
_diffrn_radiation_monochromator Si
_diffrn_radiation_source 'SPring-8 BL38B1'
_diffrn_radiation_type synchrotron
_diffrn_radiation_wavelength 0.70000
_diffrn_reflns_av_R_equivalents 0.0000
_diffrn_reflns_av_sigmaI/netI 0.0296
_diffrn_reflns_limit_h_max 37
_diffrn_reflns_limit_h_min -37
_diffrn_reflns_limit_k_max 31
_diffrn_reflns_limit_k_min -31
_diffrn_reflns_limit_l_max 38
_diffrn_reflns_limit_l_min -38
_diffrn_reflns_number 60089
_diffrn_reflns_theta_full 17.56
_diffrn_reflns_theta_max 17.56
_diffrn_reflns_theta_min 2.11
_exptl_absorpt_coefficient_mu 1.145
_exptl_crystal_colour colorless
_exptl_crystal_density_diffrn 1.223
_exptl_crystal_density_method 'not measured'
_exptl_crystal_description block
_exptl_crystal_F_000 27108
_exptl_crystal_size_max 0.6
_exptl_crystal_size_mid 0.3
_exptl_crystal_size_min 0.2
_refine_diff_density_max 0.036
_refine_diff_density_min -0.029
_refine_diff_density_rms 0.003
_refine_ls_abs_structure_details 'Flack H D (1983), Acta Cryst. A39, 876-881'
_refine_ls_abs_structure_Flack 0.078(16)
_refine_ls_extinction_coef 0.00014(3)
_refine_ls_extinction_method SHELXL
_refine_ls_goodness_of_fit_ref 1.343
_refine_ls_hydrogen_treatment constr
_refine_ls_matrix_type full
_refine_ls_number_parameters 3205
_refine_ls_number_reflns 20981
_refine_ls_number_restraints 4522
_refine_ls_restrained_S_all 1.253
_refine_ls_R_factor_all 0.1437
_refine_ls_R_factor_gt 0.1347
_refine_ls_shift/su_max 0.019
_refine_ls_shift/su_mean 0.002
_refine_ls_structure_factor_coef Fsqd
_refine_ls_weighting_details 'calc w=1/[\s^2^(Fo^2^)+(0.0800P)^2^+1.2000P] where P=(Fo^2^+2Fc^2^)/3'
_refine_ls_weighting_scheme calc
_refine_ls_wR_factor_gt 0.3000
_refine_ls_wR_factor_ref 0.3053
_reflns_number_gt 18674
_reflns_number_total 20981
_reflns_threshold_expression >2sigma(I)
_cod_data_source_file b605555a.txt
_cod_original_sg_symbol_H-M R3
_cod_database_code 7101359

loop_
_symmetry_equiv_pos_as_xyz
'x, y, z'
'-y, x-y, z'
'-x+y, -x, z'
'x+2/3, y+1/3, z+1/3'
'-y+2/3, x-y+1/3, z+1/3'
'-x+y+2/3, -x+1/3, z+1/3'
'x+1/3, y+2/3, z+2/3'
'-y+1/3, x-y+2/3, z+2/3'
'-x+y+1/3, -x+2/3, z+2/3'

loop_
_atom_site_label
_atom_site_type_symbol
_atom_site_fract_x
_atom_site_fract_y
_atom_site_fract_z
_atom_site_U_iso_or_equiv
_atom_site_adp_type
_atom_site_occupancy
_atom_site_symmetry_multiplicity
_atom_site_calc_flag
_atom_site_refinement_flags
_atom_site_disorder_assembly
_atom_site_disorder_group
C1_1 C 0.3965(3) 0.3165(3) 0.1619(3) 0.136(4) Uani 1 1 d DU . .
C2_1 C 0.3842(3) 0.3003(3) 0.1897(3) 0.134(4) Uani 1 1 d DU . .
C3_1 C 0.3479(3) 0.2823(3) 0.1961(3) 0.145(5) Uani 1 1 d DU . .
H3_1 H 0.3400 0.2712 0.2148 0.174 Uiso 1 1 calc R . .
C4_1 C 0.3232(3) 0.2806(3) 0.1754(3) 0.131(4) Uani 1 1 d DU . .
C5_1 C 0.3362(3) 0.2973(3) 0.1479(3) 0.147(5) Uani 1 1 d DU . .
H5_1 H 0.3199 0.2961 0.1335 0.176 Uiso 1 1 calc R . .
C6_1 C 0.3725(3) 0.3159(3) 0.1406(3) 0.141(5) Uani 1 1 d DU . .
C7_1 C 0.3862(4) 0.3347(3) 0.1100(3) 0.147(5) Uani 1 1 d DU . .
H7A_1 H 0.3972 0.3603 0.1131 0.177 Uiso 1 1 calc R . .
H7B_1 H 0.4048 0.3300 0.1028 0.177 Uiso 1 1 calc R . .
C8_1 C 0.3580(3) 0.3236(3) 0.0854(3) 0.140(4) Uani 1 1 d DU . .
C9_1 C 0.3328(4) 0.3343(3) 0.0860(3) 0.141(4) Uani 1 1 d DU . .
H9_1 H 0.3331 0.3491 0.1015 0.169 Uiso 1 1 calc R . .
C10_1 C 0.3068(3) 0.3233(3) 0.0634(3) 0.145(4) Uani 1 1 d DU . .
C11_1 C 0.3080(4) 0.3029(3) 0.0396(3) 0.136(4) Uani 1 1 d DU . .
H11_1 H 0.2919 0.2969 0.0236 0.163 Uiso 1 1 calc R . .
C12_1 C 0.3327(3) 0.2913(3) 0.0393(3) 0.131(4) Uani 1 1 d DU . .
C13_1 C 0.3577(3) 0.3018(3) 0.0622(3) 0.135(4) Uani 1 1 d DU . .
C14_1 C 0.3322(4) 0.2666(3) 0.0140(3) 0.135(4) Uani 1 1 d DU . .
H14A_1 H 0.3193 0.2682 -0.0033 0.162 Uiso 1 1 calc R . .
H14B_1 H 0.3566 0.2743 0.0077 0.162 Uiso 1 1 calc R . .
C15_1 C 0.3765(5) 0.2634(4) 0.0821(4) 0.148(5) Uani 1 1 d DU . .
H15A_1 H 0.3946 0.2568 0.0802 0.222 Uiso 1 1 calc R . .
H15B_1 H 0.3534 0.2428 0.0784 0.222 Uiso 1 1 calc R . .
H15C_1 H 0.3771 0.2721 0.1022 0.222 Uiso 1 1 calc R . .
C16_1 C 0.2772(4) 0.3333(3) 0.0641(3) 0.152(4) Uani 1 1 d DU . .
C17_1 C 0.2397(4) 0.2993(4) 0.0627(4) 0.163(5) Uani 1 1 d DU . .
H17A_1 H 0.2216 0.3061 0.0633 0.244 Uiso 1 1 calc R . .
H17B_1 H 0.2367 0.2841 0.0796 0.244 Uiso 1 1 calc R . .
H17C_1 H 0.2375 0.2867 0.0442 0.244 Uiso 1 1 calc R . .
C18_1 C 0.2793(6) 0.3558(5) 0.0371(4) 0.181(7) Uani 1 1 d DU . .
H18A_1 H 0.2608 0.3620 0.0385 0.271 Uiso 1 1 calc R . .
H18B_1 H 0.2762 0.3424 0.0188 0.271 Uiso 1 1 calc R . .
H18C_1 H 0.3024 0.3773 0.0367 0.271 Uiso 1 1 calc R . .
C19_1 C 0.2770(6) 0.3531(5) 0.0931(4) 0.183(7) Uani 1 1 d DU . .
H19A_1 H 0.2581 0.3587 0.0919 0.274 Uiso 1 1 calc R . .
H19B_1 H 0.2996 0.3749 0.0951 0.274 Uiso 1 1 calc R . .
H19C_1 H 0.2732 0.3381 0.1104 0.274 Uiso 1 1 calc R . .
C20_1 C 0.2835(4) 0.2616(4) 0.1813(4) 0.170(5) Uani 1 1 d DU . .
C21_1 C 0.2728(6) 0.2420(8) 0.2114(5) 0.294(15) Uani 1 1 d DU . .
H21A_1 H 0.2473 0.2310 0.2140 0.441 Uiso 1 1 calc R . .
H21B_1 H 0.2848 0.2588 0.2276 0.441 Uiso 1 1 calc R . .
H21C_1 H 0.2796 0.2239 0.2118 0.441 Uiso 1 1 calc R . .
C22_1 C 0.2723(6) 0.2906(6) 0.1823(7) 0.260(11) Uani 1 1 d DU . .
H22A_1 H 0.2471 0.2794 0.1865 0.390 Uiso 1 1 calc R . .
H22B_1 H 0.2772 0.3026 0.1631 0.390 Uiso 1 1 calc R . .
H22C_1 H 0.2856 0.3077 0.1978 0.390 Uiso 1 1 calc R . .
C23_1 C 0.2631(4) 0.2350(5) 0.1556(4) 0.198(8) Uani 1 1 d DU . .
H23A_1 H 0.2378 0.2230 0.1597 0.297 Uiso 1 1 calc R . .
H23B_1 H 0.2708 0.2176 0.1543 0.297 Uiso 1 1 calc R . .
H23C_1 H 0.2680 0.2477 0.1368 0.297 Uiso 1 1 calc R . .
C24_1 C 0.4546(4) 0.3696(4) 0.1597(4) 0.187(7) Uani 1 1 d DU . .
H24A_1 H 0.4457 0.3760 0.1774 0.225 Uiso 1 1 calc R . .
H24B_1 H 0.4535 0.3833 0.1427 0.225 Uiso 1 1 calc R . .
C25_1 C 0.4919(4) 0.3796(6) 0.1649(3) 0.271(12) Uani 1 1 d DU . .
O1_1 O 0.3830(3) 0.2905(3) 0.0610(2) 0.146(3) Uani 1 1 d DU . .
O2_1 O 0.4324(3) 0.3332(3) 0.1538(3) 0.167(4) Uani 1 1 d DU . .
O3_1 O 0.5163(5) 0.4107(5) 0.1677(6) 0.372(15) Uani 1 1 d DU . .
N1_1 N 0.4959(5) 0.3501(7) 0.1661(5) 0.355(13) Uani 1 1 d DU . .
H1_1 H 0.4778 0.3289 0.1638 0.426 Uiso 1 1 calc R . .
C26_1 C 0.5316(5) 0.3556(7) 0.1712(5) 0.480(17) Uani 1 1 d DU . .
H26_1 H 0.5478 0.3809 0.1759 0.576 Uiso 1 1 calc R . .
C27_1 C 0.5435(8) 0.3466(8) 0.1424(7) 0.56(3) Uani 1 1 d DU . .
C28_1 C 0.5295(5) 0.3328(8) 0.1990(4) 0.51(2) Uani 1 1 d DU . .
H28A_1 H 0.5179 0.3080 0.1924 0.615 Uiso 1 1 calc R . .
H28B_1 H 0.5539 0.3396 0.2045 0.615 Uiso 1 1 calc R . .
C29_1 C 0.5106(4) 0.3342(6) 0.2276(3) 0.409(15) Uani 1 1 d DU . .
C30_1 C 0.5150(5) 0.3664(5) 0.2382(4) 0.375(17) Uani 1 1 d DU . .
H30_1 H 0.5300 0.3875 0.2278 0.450 Uiso 1 1 calc R . .
C31_1 C 0.4975(4) 0.3676(4) 0.2639(3) 0.376(18) Uani 1 1 d DU . .
H31_1 H 0.5002 0.3894 0.2705 0.451 Uiso 1 1 calc R . .
C32_1 C 0.4759(3) 0.3365(4) 0.2800(3) 0.326(14) Uani 1 1 d DU . .
C33_1 C 0.4709(4) 0.3040(4) 0.2694(3) 0.352(15) Uani 1 1 d DU . .
H33_1 H 0.4556 0.2828 0.2795 0.422 Uiso 1 1 calc R . .
C34_1 C 0.4888(5) 0.3032(5) 0.2437(4) 0.394(17) Uani 1 1 d DU . .
H34_1 H 0.4861 0.2815 0.2371 0.473 Uiso 1 1 calc R . .
Br_1 Br 0.4513(2) 0.33756(18) 0.31455(17) 0.415(5) Uani 1 1 d D . .
O4_1 O 0.5215(11) 0.3266(16) 0.1224(10) 0.93(7) Uani 1 1 d DU . .
O5_1 O 0.5767(8) 0.3593(7) 0.1383(11) 0.69(3) Uani 1 1 d DU . .
C1_2 C 0.3300(3) 0.2064(3) 0.0202(2) 0.134(4) Uani 1 1 d DU . .
C2_2 C 0.3141(4) 0.2273(4) 0.0249(3) 0.136(4) Uani 1 1 d DU . .
C3_2 C 0.2825(3) 0.2133(3) 0.0413(3) 0.150(5) Uani 1 1 d DU . .
H3_2 H 0.2724 0.2276 0.0451 0.180 Uiso 1 1 calc R . .
C4_2 C 0.2658(3) 0.1787(3) 0.0522(3) 0.149(5) Uani 1 1 d DU . .
C5_2 C 0.2817(3) 0.1581(3) 0.0470(3) 0.141(5) Uani 1 1 d DU . .
H5_2 H 0.2707 0.1348 0.0543 0.169 Uiso 1 1 calc R . .
C6_2 C 0.3135(3) 0.1716(3) 0.0311(3) 0.140(4) Uani 1 1 d DU . .
C7_2 C 0.3303(4) 0.1478(4) 0.0253(3) 0.153(5) Uani 1 1 d DU . .
H7A_2 H 0.3247 0.1387 0.0047 0.184 Uiso 1 1 calc R . .
H7B_2 H 0.3561 0.1625 0.0268 0.184 Uiso 1 1 calc R . .
C8_2 C 0.3178(3) 0.1163(3) 0.0467(3) 0.145(4) Uani 1 1 d DU . .
C9_2 C 0.2846(4) 0.0860(3) 0.0420(3) 0.153(5) Uani 1 1 d DU . .
H9_2 H 0.2710 0.0851 0.0252 0.183 Uiso 1 1 calc R . .
C10_2 C 0.2713(3) 0.0572(3) 0.0618(3) 0.139(4) Uani 1 1 d DU . .
C11_2 C 0.2920(3) 0.0585(3) 0.0859(3) 0.134(4) Uani 1 1 d DU . .
H11_2 H 0.2833 0.0391 0.0991 0.161 Uiso 1 1 calc R . .
C12_2 C 0.3255(3) 0.0880(3) 0.0910(3) 0.135(4) Uani 1 1 d DU . .
C13_2 C 0.3377(3) 0.1166(3) 0.0712(3) 0.146(5) Uani 1 1 d DU . .
C14_2 C 0.3472(4) 0.0884(4) 0.1180(3) 0.142(5) Uani 1 1 d DU . .
H14A_2 H 0.3723 0.0995 0.1123 0.171 Uiso 1 1 calc R . .
H14B_2 H 0.3393 0.0640 0.1243 0.171 Uiso 1 1 calc R . .
C15_2 C 0.3709(5) 0.1751(4) 0.0909(4) 0.166(6) Uani 1 1 d DU . .
H15A_2 H 0.3949 0.1945 0.0938 0.250 Uiso 1 1 calc R . .
H15B_2 H 0.3594 0.1673 0.1103 0.250 Uiso 1 1 calc R . .
H15C_2 H 0.3578 0.1831 0.0787 0.250 Uiso 1 1 calc R . .
C16_2 C 0.2339(4) 0.0239(4) 0.0587(4) 0.168(5) Uani 1 1 d DU . .
C17_2 C 0.2327(6) -0.0114(4) 0.0615(6) 0.204(8) Uani 1 1 d DU . .
H17A_2 H 0.2440 -0.0120 0.0801 0.306 Uiso 1 1 calc R . .
H17B_2 H 0.2452 -0.0144 0.0447 0.306 Uiso 1 1 calc R . .
H17C_2 H 0.2082 -0.0305 0.0614 0.306 Uiso 1 1 calc R . .
C18_2 C 0.2147(7) 0.0261(7) 0.0301(6) 0.283(14) Uani 1 1 d DU . .
H18A_2 H 0.2159 0.0490 0.0295 0.425 Uiso 1 1 calc R . .
H18B_2 H 0.1900 0.0074 0.0306 0.425 Uiso 1 1 calc R . .
H18C_2 H 0.2260 0.0233 0.0125 0.425 Uiso 1 1 calc R . .
C19_2 C 0.2097(6) 0.0225(7) 0.0860(6) 0.245(10) Uani 1 1 d DU . .
H19A_2 H 0.2085 0.0442 0.0864 0.367 Uiso 1 1 calc R . .
H19B_2 H 0.2200 0.0203 0.1046 0.367 Uiso 1 1 calc R . .
H19C_2 H 0.1860 0.0023 0.0837 0.367 Uiso 1 1 calc R . .
C20_2 C 0.2303(4) 0.1627(4) 0.0692(4) 0.169(5) Uani 1 1 d DU . .
C21_2 C 0.2010(6) 0.1332(7) 0.0484(6) 0.287(13) Uani 1 1 d DU . .
H21A_2 H 0.1782 0.1225 0.0586 0.430 Uiso 1 1 calc R . .
H21B_2 H 0.2072 0.1152 0.0441 0.430 Uiso 1 1 calc R . .
H21C_2 H 0.1995 0.1439 0.0298 0.430 Uiso 1 1 calc R . .
C22_2 C 0.2185(5) 0.1900(5) 0.0766(6) 0.216(9) Uani 1 1 d DU . .
H22A_2 H 0.1961 0.1782 0.0873 0.324 Uiso 1 1 calc R . .
H22B_2 H 0.2156 0.2001 0.0582 0.324 Uiso 1 1 calc R . .
H22C_2 H 0.2363 0.2087 0.0890 0.324 Uiso 1 1 calc R . .
C23_2 C 0.2289(6) 0.1437(6) 0.0985(4) 0.210(9) Uani 1 1 d DU . .
H23A_2 H 0.2057 0.1343 0.1076 0.314 Uiso 1 1 calc R . .
H23B_2 H 0.2469 0.1603 0.1122 0.314 Uiso 1 1 calc R . .
H23C_2 H 0.2334 0.1244 0.0943 0.314 Uiso 1 1 calc R . .
O1_2 O 0.3716(3) 0.1463(3) 0.0763(3) 0.145(3) Uani 1 1 d DU . .
O2_2 O 0.3624(3) 0.2208(3) 0.0044(3) 0.169(4) Uani 1 1 d DU . .
C24_2 C 0.3578(5) 0.2116(5) -0.0265(3) 0.200(8) Uani 1 1 d DU . .
H24A_2 H 0.3353 0.2094 -0.0332 0.240 Uiso 1 1 calc R . .
H24B_2 H 0.3557 0.1882 -0.0287 0.240 Uiso 1 1 calc R . .
C25_2 C 0.3869(5) 0.2372(5) -0.0470(4) 0.217(9) Uani 1 1 d DU . .
O3_2 O 0.3853(7) 0.2309(5) -0.0740(4) 0.301(11) Uani 1 1 d DU . .
N1_2 N 0.4128(4) 0.2657(4) -0.0321(5) 0.239(8) Uani 1 1 d DU . .
H1_2 H 0.4119 0.2679 -0.0128 0.286 Uiso 1 1 calc R . .
C26_2 C 0.4425(5) 0.2927(5) -0.0503(5) 0.332(14) Uani 1 1 d DU . .
H26_2 H 0.4364 0.2861 -0.0716 0.398 Uiso 1 1 calc R . .
C27_2 C 0.4767(6) 0.2920(6) -0.0441(7) 0.383(18) Uani 1 1 d DU . .
C28_2 C 0.4465(4) 0.3292(5) -0.0461(6) 0.297(13) Uani 1 1 d DU . .
H28A_2 H 0.4585 0.3389 -0.0270 0.357 Uiso 1 1 calc R . .
H28B_2 H 0.4619 0.3448 -0.0620 0.357 Uiso 1 1 calc R . .
C29_2 C 0.4119(3) 0.3309(3) -0.0463(4) 0.243(9) Uani 1 1 d DU . .
C30_2 C 0.4055(3) 0.3495(5) -0.0239(4) 0.219(8) Uani 1 1 d DU . .
H30_2 H 0.4225 0.3612 -0.0088 0.263 Uiso 1 1 calc R . .
C31_2 C 0.3743(3) 0.3510(4) -0.0238(3) 0.194(7) Uani 1 1 d DU . .
H31_2 H 0.3700 0.3630 -0.0084 0.233 Uiso 1 1 calc R . .
C32_2 C 0.3494(3) 0.3346(4) -0.0466(3) 0.184(7) Uani 1 1 d DU . .
C33_2 C 0.3557(3) 0.3161(4) -0.0693(3) 0.231(9) Uani 1 1 d DU . .
H33_2 H 0.3390 0.3050 -0.0847 0.277 Uiso 1 1 calc R . .
C34_2 C 0.3868(4) 0.3144(4) -0.0688(4) 0.246(10) Uani 1 1 d DU . .
H34_2 H 0.3909 0.3019 -0.0840 0.295 Uiso 1 1 calc R . .
Br_2 Br 0.30691(9) 0.33622(8) -0.04643(12) 0.2327(18) Uani 1 1 d D . .
O4_2 O 0.4929(9) 0.3007(11) -0.0197(9) 0.51(3) Uani 1 1 d DU . .
O5_2 O 0.4858(7) 0.2816(10) -0.0682(9) 0.46(2) Uani 1 1 d DU . .
C1_3 C 0.7624(2) 0.6275(3) 0.1597(3) 0.132(4) Uani 1 1 d DU . .
C2_3 C 0.7659(3) 0.6569(3) 0.1442(3) 0.133(4) Uani 1 1 d DU . .
C3_3 C 0.7909(3) 0.6909(4) 0.1536(3) 0.143(5) Uani 1 1 d DU . .
H3_3 H 0.7936 0.7110 0.1433 0.171 Uiso 1 1 calc R . .
C4_3 C 0.8117(4) 0.6947(3) 0.1787(3) 0.148(5) Uani 1 1 d DU . .
C5_3 C 0.8076(3) 0.6647(3) 0.1934(3) 0.144(5) Uani 1 1 d DU . .
H5_3 H 0.8223 0.6678 0.2099 0.173 Uiso 1 1 calc R . .
C6_3 C 0.7827(3) 0.6303(3) 0.1848(3) 0.143(4) Uani 1 1 d DU . .
C7_3 C 0.7786(4) 0.5969(4) 0.2018(3) 0.161(5) Uani 1 1 d DU . .
H7A_3 H 0.7582 0.5880 0.2153 0.193 Uiso 1 1 calc R . .
H7B_3 H 0.7738 0.5782 0.1871 0.193 Uiso 1 1 calc R . .
C8_3 C 0.8116(3) 0.6048(3) 0.2198(3) 0.145(4) Uani 1 1 d DU . .
C9_3 C 0.8190(4) 0.6227(4) 0.2473(3) 0.153(5) Uani 1 1 d DU . .
H9_3 H 0.8027 0.6290 0.2547 0.184 Uiso 1 1 calc R . .
C10_3 C 0.8493(3) 0.6316(3) 0.2643(3) 0.154(5) Uani 1 1 d DU . .
C11_3 C 0.8712(4) 0.6194(4) 0.2531(3) 0.153(5) Uani 1 1 d DU . .
H11_3 H 0.8910 0.6232 0.2646 0.183 Uiso 1 1 calc R . .
C12_3 C 0.8650(3) 0.6015(3) 0.2255(3) 0.139(4) Uani 1 1 d DU . .
C13_3 C 0.8349(4) 0.5945(3) 0.2087(3) 0.139(4) Uani 1 1 d DU . .
C14_3 C 0.8911(4) 0.5900(4) 0.2139(4) 0.146(5) Uani 1 1 d DU . .
H14A_3 H 0.8777 0.5660 0.2054 0.175 Uiso 1 1 calc R . .
H14B_3 H 0.9053 0.5892 0.2306 0.175 Uiso 1 1 calc R . .
C15_3 C 0.8372(5) 0.5979(5) 0.1554(3) 0.167(6) Uani 1 1 d DU . .
H15A_3 H 0.8321 0.5833 0.1376 0.251 Uiso 1 1 calc R . .
H15B_3 H 0.8623 0.6154 0.1559 0.251 Uiso 1 1 calc R . .
H15C_3 H 0.8235 0.6100 0.1550 0.251 Uiso 1 1 calc R . .
C16_3 C 0.8590(4) 0.6534(4) 0.2936(3) 0.174(5) Uani 1 1 d DU . .
C17_3 C 0.8626(6) 0.6330(6) 0.3197(4) 0.199(8) Uani 1 1 d DU . .
H17A_3 H 0.8692 0.6475 0.3376 0.298 Uiso 1 1 calc R . .
H17B_3 H 0.8807 0.6270 0.3151 0.298 Uiso 1 1 calc R . .
H17C_3 H 0.8401 0.6114 0.3230 0.298 Uiso 1 1 calc R . .
C18_3 C 0.8320(6) 0.6661(7) 0.3011(4) 0.214(9) Uani 1 1 d DU . .
H18A_3 H 0.8306 0.6796 0.2844 0.320 Uiso 1 1 calc R . .
H18B_3 H 0.8398 0.6810 0.3189 0.320 Uiso 1 1 calc R . .
H18C_3 H 0.8087 0.6457 0.3047 0.320 Uiso 1 1 calc R . .
C19_3 C 0.8954(5) 0.6887(5) 0.2879(5) 0.200(7) Uani 1 1 d DU . .
H19A_3 H 0.8926 0.7018 0.2716 0.300 Uiso 1 1 calc R . .
H19B_3 H 0.9135 0.6829 0.2828 0.300 Uiso 1 1 calc R . .
H19C_3 H 0.9023 0.7032 0.3059 0.300 Uiso 1 1 calc R . .
C20_3 C 0.8403(4) 0.7322(4) 0.1886(4) 0.199(7) Uani 1 1 d DU . .
C21_3 C 0.8781(6) 0.7354(9) 0.1894(12) 0.44(3) Uani 1 1 d DU . .
H21A_3 H 0.8849 0.7327 0.1693 0.664 Uiso 1 1 calc R . .
H21B_3 H 0.8774 0.7171 0.2022 0.664 Uiso 1 1 calc R . .
H21C_3 H 0.8954 0.7586 0.1972 0.664 Uiso 1 1 calc R . .
C22_3 C 0.8435(7) 0.7614(5) 0.1672(5) 0.244(11) Uani 1 1 d DU . .
H22A_3 H 0.8516 0.7584 0.1477 0.366 Uiso 1 1 calc R . .
H22B_3 H 0.8605 0.7845 0.1753 0.366 Uiso 1 1 calc R . .
H22C_3 H 0.8206 0.7598 0.1651 0.366 Uiso 1 1 calc R . .
C23_3 C 0.8319(11) 0.7373(6) 0.2203(5) 0.39(2) Uani 1 1 d DU . .
H23A_3 H 0.8491 0.7610 0.2270 0.587 Uiso 1 1 calc R . .
H23B_3 H 0.8329 0.7199 0.2332 0.587 Uiso 1 1 calc R . .
H23C_3 H 0.8083 0.7344 0.2211 0.587 Uiso 1 1 calc R . .
O1_3 O 0.8278(3) 0.5756(3) 0.1819(3) 0.169(4) Uani 1 1 d DU . .
O2_3 O 0.7373(3) 0.5925(3) 0.1511(3) 0.179(5) Uani 1 1 d DU . .
C24_3 C 0.7039(3) 0.5733(4) 0.1630(3) 0.340(18) Uani 1 1 d DU . .
H24A_3 H 0.6966 0.5897 0.1710 0.408 Uiso 1 1 calc R . .
H24B_3 H 0.7044 0.5589 0.1797 0.408 Uiso 1 1 calc R . .
C25_3 C 0.6771(4) 0.5494(4) 0.1400(5) 0.348(16) Uani 1 1 d DU . .
O3_3 O 0.6453(3) 0.5314(7) 0.1471(7) 0.50(2) Uani 1 1 d DU . .
N1_3 N 0.6901(6) 0.5489(5) 0.1123(4) 0.370(14) Uani 1 1 d DU . .
H1_3 H 0.7128 0.5621 0.1094 0.444 Uiso 1 1 calc R . .
C26_3 C 0.6681(5) 0.5274(4) 0.0870(4) 0.50(2) Uani 1 1 d DU . .
H26_3 H 0.6432 0.5145 0.0941 0.597 Uiso 1 1 calc R . .
C27_3 C 0.6784(8) 0.4995(5) 0.0798(5) 0.64(3) Uani 1 1 d DU . .
C28_3 C 0.6690(7) 0.5492(5) 0.0592(4) 0.425(19) Uani 1 1 d DU . .
H28A_3 H 0.6913 0.5568 0.0486 0.510 Uiso 1 1 calc R . .
H28B_3 H 0.6497 0.5335 0.0458 0.510 Uiso 1 1 calc R . .
C29_3 C 0.6657(5) 0.5821(4) 0.0652(3) 0.311(14) Uani 1 1 d DU . .
C30_3 C 0.6881(5) 0.6139(4) 0.0503(4) 0.307(14) Uani 1 1 d DU . .
H30_3 H 0.7056 0.6151 0.0373 0.368 Uiso 1 1 calc R . .
C31_3 C 0.6849(4) 0.6438(4) 0.0544(4) 0.285(14) Uani 1 1 d DU . .
H31_3 H 0.6998 0.6648 0.0439 0.342 Uiso 1 1 calc R . .
C32_3 C 0.6593(4) 0.6426(3) 0.0743(3) 0.232(11) Uani 1 1 d DU . .
C33_3 C 0.6372(4) 0.6110(3) 0.0898(4) 0.264(12) Uani 1 1 d DU . .
H33_3 H 0.6200 0.6100 0.1032 0.317 Uiso 1 1 calc R . .
C34_3 C 0.6407(5) 0.5811(3) 0.0854(4) 0.283(13) Uani 1 1 d DU . .
H34_3 H 0.6261 0.5602 0.0961 0.339 Uiso 1 1 calc R . .
Br_3 Br 0.65520(18) 0.68302(16) 0.0800(2) 0.433(5) Uani 1 1 d D . .
O4_3 O 0.6969(17) 0.5051(10) 0.0556(9) 0.87(5) Uani 1 1 d DU . .
O5_3 O 0.6670(9) 0.4721(6) 0.0966(9) 0.69(4) Uani 1 1 d DU . .
C1_4 C 0.4210(3) 0.0677(3) -0.1356(3) 0.150(5) Uani 1 1 d DU . .
C2_4 C 0.3927(3) 0.0434(4) -0.1178(3) 0.143(5) Uani 1 1 d DU . .
C3_4 C 0.3749(4) 0.0079(4) -0.1263(3) 0.155(5) Uani 1 1 d DU . .
H3_4 H 0.3557 -0.0084 -0.1146 0.186 Uiso 1 1 calc R . .
C4_4 C 0.3843(3) -0.0046(3) -0.1514(3) 0.138(4) Uani 1 1 d DU . .
C5_4 C 0.4129(3) 0.0204(3) -0.1681(3) 0.145(5) Uani 1 1 d DU . .
H5_4 H 0.4199 0.0127 -0.1852 0.174 Uiso 1 1 calc R . .
C6_4 C 0.4317(4) 0.0564(3) -0.1608(3) 0.144(5) Uani 1 1 d DU . .
C7_4 C 0.4631(4) 0.0828(4) -0.1802(4) 0.189(7) Uani 1 1 d DU . .
H7A_4 H 0.4790 0.1033 -0.1679 0.226 Uiso 1 1 calc R . .
H7B_4 H 0.4540 0.0914 -0.1964 0.226 Uiso 1 1 calc R . .
C8_4 C 0.4846(4) 0.0670(3) -0.1943(3) 0.171(5) Uani 1 1 d DU . .
C9_4 C 0.4734(4) 0.0506(4) -0.2223(3) 0.181(7) Uani 1 1 d DU . .
H9_4 H 0.4541 0.0502 -0.2320 0.217 Uiso 1 1 calc R . .
C10_4 C 0.4911(4) 0.0348(3) -0.2359(3) 0.168(6) Uani 1 1 d DU . .
C11_4 C 0.5208(4) 0.0372(4) -0.2219(3) 0.164(6) Uani 1 1 d DU . .
H11_4 H 0.5335 0.0276 -0.2313 0.197 Uiso 1 1 calc R . .
C12_4 C 0.5322(3) 0.0538(3) -0.1940(3) 0.167(6) Uani 1 1 d DU . .
C13_4 C 0.5140(4) 0.0687(4) -0.1798(3) 0.165(5) Uani 1 1 d DU . .
C14_4 C 0.5641(4) 0.0562(5) -0.1780(4) 0.175(6) Uani 1 1 d DU . .
H14A_4 H 0.5754 0.0779 -0.1659 0.210 Uiso 1 1 calc R . .
H14B_4 H 0.5814 0.0578 -0.1929 0.210 Uiso 1 1 calc R . .
C15_4 C 0.5069(5) 0.0623(5) -0.1265(4) 0.172(7) Uani 1 1 d DU . .
H15A_4 H 0.5155 0.0758 -0.1081 0.258 Uiso 1 1 calc R . .
H15B_4 H 0.5116 0.0428 -0.1262 0.258 Uiso 1 1 calc R . .
H15C_4 H 0.4815 0.0530 -0.1282 0.258 Uiso 1 1 calc R . .
C16_4 C 0.4773(5) 0.0147(5) -0.2661(3) 0.196(6) Uani 1 1 d DU . .
C17_4 C 0.4962(6) -0.0048(7) -0.2777(4) 0.207(8) Uani 1 1 d DU . .
H17A_4 H 0.4857 -0.0162 -0.2967 0.311 Uiso 1 1 calc R . .
H17B_4 H 0.4936 -0.0226 -0.2633 0.311 Uiso 1 1 calc R . .
H17C_4 H 0.5212 0.0121 -0.2806 0.311 Uiso 1 1 calc R . .
C18_4 C 0.4745(8) 0.0381(6) -0.2906(4) 0.259(12) Uani 1 1 d DU . .
H18A_4 H 0.4654 0.0243 -0.3088 0.389 Uiso 1 1 calc R . .
H18B_4 H 0.4979 0.0583 -0.2944 0.389 Uiso 1 1 calc R . .
H18C_4 H 0.4586 0.0463 -0.2840 0.389 Uiso 1 1 calc R . .
C19_4 C 0.4363(5) -0.0158(7) -0.2625(5) 0.266(11) Uani 1 1 d DU . .
H19A_4 H 0.4276 -0.0279 -0.2815 0.398 Uiso 1 1 calc R . .
H19B_4 H 0.4224 -0.0051 -0.2564 0.398 Uiso 1 1 calc R . .
H19C_4 H 0.4345 -0.0327 -0.2474 0.398 Uiso 1 1 calc R . .
C20_4 C 0.3657(4) -0.0434(4) -0.1608(4) 0.179(6) Uani 1 1 d DU . .
C21_4 C 0.3275(6) -0.0549(8) -0.1698(9) 0.37(2) Uani 1 1 d DU . .
H21A_4 H 0.3154 -0.0797 -0.1758 0.549 Uiso 1 1 calc R . .
H21B_4 H 0.3276 -0.0405 -0.1864 0.549 Uiso 1 1 calc R . .
H21C_4 H 0.3152 -0.0520 -0.1529 0.549 Uiso 1 1 calc R . .
C22_4 C 0.3827(7) -0.0491(7) -0.1896(5) 0.262(12) Uani 1 1 d DU . .
H22A_4 H 0.3700 -0.0741 -0.1950 0.393 Uiso 1 1 calc R . .
H22B_4 H 0.4074 -0.0417 -0.1858 0.393 Uiso 1 1 calc R . .
H22C_4 H 0.3812 -0.0352 -0.2060 0.393 Uiso 1 1 calc R . .
C23_4 C 0.3676(9) -0.0653(6) -0.1347(5) 0.282(14) Uani 1 1 d DU . .
H23A_4 H 0.3556 -0.0902 -0.1403 0.422 Uiso 1 1 calc R . .
H23B_4 H 0.3560 -0.0623 -0.1173 0.422 Uiso 1 1 calc R . .
H23C_4 H 0.3922 -0.0574 -0.1300 0.422 Uiso 1 1 calc R . .
O1_4 O 0.5251(4) 0.0855(4) -0.1523(3) 0.213(6) Uani 1 1 d DU . .
O2_4 O 0.4392(3) 0.1029(3) -0.1275(3) 0.168(4) Uani 1 1 d DU . .
C24_4 C 0.4244(6) 0.1239(4) -0.1394(4) 0.213(8) Uani 1 1 d DU . .
H24A_4 H 0.3986 0.1091 -0.1410 0.256 Uiso 1 1 calc R . .
H24B_4 H 0.4339 0.1324 -0.1595 0.256 Uiso 1 1 calc R . .
C25_4 C 0.4334(4) 0.1552(4) -0.1194(5) 0.228(9) Uani 1 1 d DU . .
O3_4 O 0.4282(6) 0.1791(5) -0.1265(6) 0.303(10) Uani 1 1 d DU . .
N1_4 N 0.4480(5) 0.1551(5) -0.0927(5) 0.304(12) Uani 1 1 d DU . .
H1_4 H 0.4518 0.1378 -0.0882 0.365 Uiso 1 1 calc R . .
C26_4 C 0.4577(7) 0.1847(6) -0.0711(6) 0.422(19) Uani 1 1 d DU . .
H26_4 H 0.4488 0.2001 -0.0791 0.507 Uiso 1 1 calc R . .
C27_4 C 0.4976(7) 0.2051(7) -0.0722(8) 0.71(4) Uani 1 1 d DU . .
C28_4 C 0.4384(4) 0.1686(6) -0.0410(6) 0.400(19) Uani 1 1 d DU . .
H28A_4 H 0.4508 0.1577 -0.0311 0.480 Uiso 1 1 calc R . .
H28B_4 H 0.4413 0.1881 -0.0282 0.480 Uiso 1 1 calc R . .
C29_4 C 0.3988(3) 0.1408(4) -0.0419(4) 0.362(16) Uani 1 1 d DU . .
C30_4 C 0.3849(4) 0.1106(5) -0.0238(5) 0.348(15) Uani 1 1 d DU . .
H30_4 H 0.4000 0.1075 -0.0107 0.417 Uiso 1 1 calc R . .
C31_4 C 0.3489(3) 0.0848(4) -0.0248(4) 0.317(14) Uani 1 1 d DU . .
H31_4 H 0.3400 0.0644 -0.0128 0.381 Uiso 1 1 calc R . .
C32_4 C 0.3262(3) 0.0898(4) -0.0440(4) 0.280(13) Uani 1 1 d DU . .
C33_4 C 0.3399(4) 0.1196(3) -0.0625(4) 0.305(13) Uani 1 1 d DU . .
H33_4 H 0.3250 0.1224 -0.0760 0.366 Uiso 1 1 calc R . .
C34_4 C 0.3758(4) 0.1453(4) -0.0611(5) 0.304(13) Uani 1 1 d DU . .
H34_4 H 0.3846 0.1658 -0.0730 0.365 Uiso 1 1 calc R . .
Br_4 Br 0.27756(19) 0.05442(15) -0.04645(19) 0.403(4) Uani 1 1 d D . .
O4_4 O 0.5158(8) 0.2034(13) -0.0514(9) 0.60(4) Uani 1 1 d DU . .
O5_4 O 0.5119(13) 0.2230(4) -0.0966(10) 0.91(6) Uani 1 1 d DU . .
C1_5 C 0.4561(3) 0.4283(3) -0.1295(3) 0.138(4) Uani 1 1 d DU . .
C2_5 C 0.4689(4) 0.4468(3) -0.1565(3) 0.144(5) Uani 1 1 d DU . .
C3_5 C 0.4612(3) 0.4731(3) -0.1652(3) 0.157(5) Uani 1 1 d DU . .
H3_5 H 0.4701 0.4855 -0.1833 0.188 Uiso 1 1 calc R . .
C4_5 C 0.4401(4) 0.4809(3) -0.1465(3) 0.147(4) Uani 1 1 d DU . .
C5_5 C 0.4274(3) 0.4623(3) -0.1198(3) 0.143(5) Uani 1 1 d DU . .
H5_5 H 0.4131 0.4674 -0.1075 0.171 Uiso 1 1 calc R . .
C6_5 C 0.4352(3) 0.4362(3) -0.1107(3) 0.125(4) Uani 1 1 d DU . .
C7_5 C 0.4199(4) 0.4152(3) -0.0816(3) 0.155(5) Uani 1 1 d DU . .
H7A_5 H 0.3959 0.3956 -0.0857 0.186 Uiso 1 1 calc R . .
H7B_5 H 0.4344 0.4047 -0.0757 0.186 Uiso 1 1 calc R . .
C8_5 C 0.4181(3) 0.4364(3) -0.0551(3) 0.132(4) Uani 1 1 d DU . .
C9_5 C 0.3887(3) 0.4409(3) -0.0509(3) 0.138(4) Uani 1 1 d DU . .
H9_5 H 0.3697 0.4303 -0.0646 0.166 Uiso 1 1 calc R . .
C10_5 C 0.3864(3) 0.4606(3) -0.0271(3) 0.146(5) Uani 1 1 d DU . .
C11_5 C 0.4141(4) 0.4752(4) -0.0066(3) 0.158(5) Uani 1 1 d DU . .
H11_5 H 0.4127 0.4879 0.0099 0.190 Uiso 1 1 calc R . .
C12_5 C 0.4442(3) 0.4715(3) -0.0100(3) 0.157(5) Uani 1 1 d DU . .
C13_5 C 0.4461(3) 0.4527(3) -0.0345(3) 0.141(4) Uani 1 1 d DU . .
C14_5 C 0.4752(4) 0.4889(5) 0.0130(4) 0.183(6) Uani 1 1 d DU . .
H14A_5 H 0.4868 0.4747 0.0149 0.220 Uiso 1 1 calc R . .
H14B_5 H 0.4662 0.4906 0.0327 0.220 Uiso 1 1 calc R . .
C15_5 C 0.5029(4) 0.4738(5) -0.0571(4) 0.170(7) Uani 1 1 d DU . .
H15A_5 H 0.5223 0.4689 -0.0580 0.255 Uiso 1 1 calc R . .
H15B_5 H 0.5116 0.4977 -0.0498 0.255 Uiso 1 1 calc R . .
H15C_5 H 0.4929 0.4715 -0.0770 0.255 Uiso 1 1 calc R . .
C16_5 C 0.3538(4) 0.4653(4) -0.0244(4) 0.176(5) Uani 1 1 d DU . .
C17_5 C 0.3194(5) 0.4310(5) -0.0196(7) 0.258(13) Uani 1 1 d DU . .
H17A_5 H 0.3000 0.4359 -0.0180 0.387 Uiso 1 1 calc R . .
H17B_5 H 0.3210 0.4198 -0.0013 0.387 Uiso 1 1 calc R . .
H17C_5 H 0.3152 0.4152 -0.0364 0.387 Uiso 1 1 calc R . .
C18_5 C 0.3503(8) 0.4803(9) -0.0553(6) 0.307(15) Uani 1 1 d DU . .
H18A_5 H 0.3301 0.4841 -0.0548 0.460 Uiso 1 1 calc R . .
H18B_5 H 0.3468 0.4635 -0.0711 0.460 Uiso 1 1 calc R . .
H18C_5 H 0.3717 0.5027 -0.0593 0.460 Uiso 1 1 calc R . .
C19_5 C 0.3582(6) 0.4929(7) -0.0011(7) 0.300(16) Uani 1 1 d DU . .
H19A_5 H 0.3368 0.4947 -0.0004 0.449 Uiso 1 1 calc R . .
H19B_5 H 0.3783 0.5158 -0.0064 0.449 Uiso 1 1 calc R . .
H19C_5 H 0.3622 0.4858 0.0185 0.449 Uiso 1 1 calc R . .
C20_5 C 0.4321(4) 0.5096(4) -0.1572(4) 0.158(5) Uani 1 1 d DU . .
C21_5 C 0.4668(5) 0.5446(5) -0.1637(5) 0.223(9) Uani 1 1 d DU . .
H21A_5 H 0.4809 0.5402 -0.1781 0.335 Uiso 1 1 calc R . .
H21B_5 H 0.4801 0.5537 -0.1453 0.335 Uiso 1 1 calc R . .
H21C_5 H 0.4611 0.5618 -0.1719 0.335 Uiso 1 1 calc R . .
C22_5 C 0.4092(6) 0.4961(5) -0.1858(4) 0.230(10) Uani 1 1 d DU . .
H22A_5 H 0.4221 0.4914 -0.2012 0.345 Uiso 1 1 calc R . .
H22B_5 H 0.4039 0.5140 -0.1929 0.345 Uiso 1 1 calc R . .
H22C_5 H 0.3873 0.4744 -0.1813 0.345 Uiso 1 1 calc R . .
C23_5 C 0.4104(5) 0.5180(5) -0.1343(5) 0.194(7) Uani 1 1 d DU . .
H23A_5 H 0.4063 0.5364 -0.1423 0.291 Uiso 1 1 calc R . .
H23B_5 H 0.4236 0.5262 -0.1157 0.291 Uiso 1 1 calc R . .
H23C_5 H 0.3878 0.4967 -0.1306 0.291 Uiso 1 1 calc R . .
O1_5 O 0.4753(3) 0.4483(3) -0.0368(3) 0.166(4) Uani 1 1 d DU . .
O2_5 O 0.4647(3) 0.4025(3) -0.1209(3) 0.159(4) Uani 1 1 d DU . .
C24_5 C 0.4426(5) 0.3675(4) -0.1307(4) 0.193(7) Uani 1 1 d DU . .
H24A_5 H 0.4340 0.3677 -0.1510 0.232 Uiso 1 1 calc R . .
H24B_5 H 0.4220 0.3556 -0.1175 0.232 Uiso 1 1 calc R . .
C25_5 C 0.4628(6) 0.3472(5) -0.1308(3) 0.260(11) Uani 1 1 d DU . .
O3_5 O 0.4451(6) 0.3157(4) -0.1354(6) 0.362(14) Uani 1 1 d DU . .
N1_5 N 0.4983(5) 0.3661(5) -0.1259(4) 0.306(11) Uani 1 1 d DU . .
H1_5 H 0.5070 0.3887 -0.1230 0.367 Uiso 1 1 calc R . .
C26_5 C 0.5235(6) 0.3539(6) -0.1247(5) 0.382(13) Uani 1 1 d DU . .
H26_5 H 0.5105 0.3277 -0.1254 0.459 Uiso 1 1 calc R . .
C27_5 C 0.5448(6) 0.3662(7) -0.0951(5) 0.416(17) Uani 1 1 d DU . .
C28_5 C 0.5516(5) 0.3685(7) -0.1507(3) 0.368(16) Uani 1 1 d DU . .
H28A_5 H 0.5716 0.3913 -0.1444 0.441 Uiso 1 1 calc R . .
H28B_5 H 0.5606 0.3521 -0.1535 0.441 Uiso 1 1 calc R . .
C29_5 C 0.5382(4) 0.3737(5) -0.1811(3) 0.301(12) Uani 1 1 d DU . .
C30_5 C 0.5574(4) 0.4060(5) -0.1963(3) 0.263(11) Uani 1 1 d DU . .
H30_5 H 0.5784 0.4242 -0.1879 0.316 Uiso 1 1 calc R . .
C31_5 C 0.5460(4) 0.4114(4) -0.2238(3) 0.284(12) Uani 1 1 d DU . .
H31_5 H 0.5595 0.4330 -0.2339 0.341 Uiso 1 1 calc R . .
C32_5 C 0.5142(4) 0.3845(4) -0.2363(3) 0.359(16) Uani 1 1 d DU . .
C33_5 C 0.4949(4) 0.3522(4) -0.2214(3) 0.391(19) Uani 1 1 d DU . .
H33_5 H 0.4739 0.3339 -0.2299 0.469 Uiso 1 1 calc R . .
C34_5 C 0.5066(5) 0.3471(5) -0.1936(4) 0.380(16) Uani 1 1 d DU . .
H34_5 H 0.4932 0.3255 -0.1833 0.456 Uiso 1 1 calc R . .
Br_5 Br 0.49884(16) 0.3924(3) -0.27375(16) 0.528(7) Uani 1 1 d D . .
O4_5 O 0.5434(8) 0.3904(9) -0.0797(8) 0.46(2) Uani 1 1 d DU . .
O5_5 O 0.5634(7) 0.3509(4) -0.0893(7) 0.438(17) Uani 1 1 d DU . .
C1_6 C 0.5382(4) 0.5428(4) 0.0085(3) 0.165(5) Uani 1 1 d DU . .
C2_6 C 0.5023(4) 0.5271(4) 0.0009(3) 0.156(5) Uani 1 1 d DU . .
C3_6 C 0.4923(4) 0.5464(4) -0.0171(3) 0.152(5) Uani 1 1 d DU . .
H3_6 H 0.4682 0.5363 -0.0223 0.182 Uiso 1 1 calc R . .
C4_6 C 0.5161(3) 0.5803(4) -0.0279(3) 0.150(4) Uani 1 1 d DU . .
C5_6 C 0.5520(3) 0.5951(4) -0.0198(3) 0.163(5) Uani 1 1 d DU . .
H5_6 H 0.5687 0.6178 -0.0267 0.196 Uiso 1 1 calc R . .
C6_6 C 0.5633(4) 0.5766(4) -0.0017(3) 0.160(5) Uani 1 1 d DU . .
C7_6 C 0.6025(4) 0.5935(5) 0.0065(4) 0.207(7) Uani 1 1 d DU . .
H7A_6 H 0.6085 0.5748 0.0095 0.248 Uiso 1 1 calc R . .
H7B_6 H 0.6068 0.6065 0.0254 0.248 Uiso 1 1 calc R . .
C8_6 C 0.6268(3) 0.6191(5) -0.0178(3) 0.173(5) Uani 1 1 d DU . .
C9_6 C 0.6372(4) 0.6552(4) -0.0169(4) 0.180(6) Uani 1 1 d DU . .
H9_6 H 0.6294 0.6635 -0.0008 0.216 Uiso 1 1 calc R . .
C10_6 C 0.6586(3) 0.6794(4) -0.0388(3) 0.168(5) Uani 1 1 d DU . .
C11_6 C 0.6710(4) 0.6674(4) -0.0626(4) 0.166(5) Uani 1 1 d DU . .
H11_6 H 0.6855 0.6832 -0.0776 0.199 Uiso 1 1 calc R . .
C12_6 C 0.6613(3) 0.6314(4) -0.0637(3) 0.157(5) Uani 1 1 d DU . .
C13_6 C 0.6393(4) 0.6075(4) -0.0419(4) 0.164(5) Uani 1 1 d DU . .
C14_6 C 0.6751(4) 0.6184(5) -0.0900(4) 0.172(6) Uani 1 1 d DU . .
H14A_6 H 0.6772 0.5981 -0.0833 0.207 Uiso 1 1 calc R . .
H14B_6 H 0.6988 0.6374 -0.0957 0.207 Uiso 1 1 calc R . .
C15_6 C 0.5982(5) 0.5489(5) -0.0605(5) 0.191(8) Uani 1 1 d DU . .
H15A_6 H 0.5951 0.5252 -0.0614 0.287 Uiso 1 1 calc R . .
H15B_6 H 0.5991 0.5576 -0.0807 0.287 Uiso 1 1 calc R . .
H15C_6 H 0.5785 0.5481 -0.0498 0.287 Uiso 1 1 calc R . .
C16_6 C 0.6675(5) 0.7183(5) -0.0358(5) 0.207(7) Uani 1 1 d DU . .
C17_6 C 0.6876(7) 0.7401(6) -0.0642(5) 0.222(8) Uani 1 1 d DU . .
H17A_6 H 0.6929 0.7645 -0.0619 0.333 Uiso 1 1 calc R . .
H17B_6 H 0.6728 0.7298 -0.0818 0.333 Uiso 1 1 calc R . .
H17C_6 H 0.7095 0.7396 -0.0666 0.333 Uiso 1 1 calc R . .
C18_6 C 0.6915(6) 0.7376(7) -0.0084(5) 0.236(10) Uani 1 1 d DU . .
H18A_6 H 0.6964 0.7619 -0.0078 0.354 Uiso 1 1 calc R . .
H18B_6 H 0.7137 0.7375 -0.0102 0.354 Uiso 1 1 calc R . .
H18C_6 H 0.6794 0.7254 0.0098 0.354 Uiso 1 1 calc R . .
C19_6 C 0.6309(5) 0.7174(6) -0.0323(7) 0.274(14) Uani 1 1 d DU . .
H19A_6 H 0.6352 0.7414 -0.0305 0.411 Uiso 1 1 calc R . .
H19B_6 H 0.6189 0.7040 -0.0144 0.411 Uiso 1 1 calc R . .
H19C_6 H 0.6162 0.7061 -0.0497 0.411 Uiso 1 1 calc R . .
C20_6 C 0.5033(4) 0.6003(4) -0.0482(4) 0.175(5) Uani 1 1 d DU . .
C21_6 C 0.4833(6) 0.5788(5) -0.0759(5) 0.216(9) Uani 1 1 d DU . .
H21A_6 H 0.4654 0.5551 -0.0699 0.325 Uiso 1 1 calc R . .
H21B_6 H 0.4999 0.5773 -0.0896 0.325 Uiso 1 1 calc R . .
H21C_6 H 0.4720 0.5904 -0.0859 0.325 Uiso 1 1 calc R . .
C22_6 C 0.4760(6) 0.6059(6) -0.0298(7) 0.250(11) Uani 1 1 d DU . .
H22A_6 H 0.4576 0.5833 -0.0222 0.375 Uiso 1 1 calc R . .
H22B_6 H 0.4656 0.6162 -0.0426 0.375 Uiso 1 1 calc R . .
H22C_6 H 0.4881 0.6218 -0.0132 0.375 Uiso 1 1 calc R . .
C23_6 C 0.5324(5) 0.6375(4) -0.0584(5) 0.203(8) Uani 1 1 d DU . .
H23A_6 H 0.5219 0.6480 -0.0711 0.304 Uiso 1 1 calc R . .
H23B_6 H 0.5504 0.6356 -0.0696 0.304 Uiso 1 1 calc R . .
H23C_6 H 0.5430 0.6525 -0.0410 0.304 Uiso 1 1 calc R . .
O1_6 O 0.6315(3) 0.5726(3) -0.0449(3) 0.192(5) Uani 1 1 d DU . .
O2_6 O 0.5491(4) 0.5235(4) 0.0263(3) 0.196(5) Uani 1 1 d DU . .
C24_6 C 0.5548(5) 0.5324(5) 0.0572(3) 0.223(9) Uani 1 1 d DU . .
H24A_6 H 0.5384 0.5403 0.0637 0.268 Uiso 1 1 calc R . .
H24B_6 H 0.5790 0.5522 0.0600 0.268 Uiso 1 1 calc R . .
C25_6 C 0.5495(3) 0.5016(6) 0.0767(4) 0.237(10) Uani 1 1 d DU . .
O3_6 O 0.5548(5) 0.5043(6) 0.1045(4) 0.297(11) Uani 1 1 d DU . .
N1_6 N 0.5383(4) 0.4690(5) 0.0625(5) 0.264(8) Uani 1 1 d DU . .
H1_6 H 0.5347 0.4661 0.0433 0.317 Uiso 1 1 calc R . .
C26_6 C 0.5330(5) 0.4395(6) 0.0827(5) 0.359(15) Uani 1 1 d DU . .
H26_6 H 0.5346 0.4481 0.1035 0.431 Uiso 1 1 calc R . .
C27_6 C 0.5594(6) 0.4269(7) 0.0799(7) 0.47(2) Uani 1 1 d DU . .
C28_6 C 0.4951(4) 0.4070(5) 0.0786(6) 0.310(12) Uani 1 1 d DU . .
H28A_6 H 0.4943 0.3953 0.0597 0.373 Uiso 1 1 calc R . .
H28B_6 H 0.4906 0.3901 0.0949 0.373 Uiso 1 1 calc R . .
C29_6 C 0.4651(3) 0.4159(4) 0.0785(4) 0.250(9) Uani 1 1 d DU . .
C30_6 C 0.4629(3) 0.4371(4) 0.1009(4) 0.221(8) Uani 1 1 d DU . .
H30_6 H 0.4798 0.4459 0.1163 0.265 Uiso 1 1 calc R . .
C31_6 C 0.4357(3) 0.4452(4) 0.1006(3) 0.236(9) Uani 1 1 d DU . .
H31_6 H 0.4344 0.4596 0.1157 0.283 Uiso 1 1 calc R . .
C32_6 C 0.4104(3) 0.4320(4) 0.0777(3) 0.222(9) Uani 1 1 d DU . .
C33_6 C 0.4118(4) 0.4102(4) 0.0554(3) 0.259(10) Uani 1 1 d DU . .
H33_6 H 0.3946 0.4010 0.0402 0.311 Uiso 1 1 calc R . .
C34_6 C 0.4391(5) 0.4023(5) 0.0561(4) 0.282(12) Uani 1 1 d DU . .
H34_6 H 0.4401 0.3875 0.0412 0.338 Uiso 1 1 calc R . .
Br_6 Br 0.37270(11) 0.44220(11) 0.07763(18) 0.345(3) Uani 1 1 d D . .
O4_6 O 0.5560(6) 0.4039(9) 0.0613(8) 0.399(17) Uani 1 1 d DU . .
O5_6 O 0.5837(7) 0.4412(9) 0.1010(9) 0.56(3) Uani 1 1 d DU . .
C1_7 C 0.6147(3) 0.3981(3) 0.3184(3) 0.130(4) Uani 1 1 d DU . .
C2_7 C 0.6439(3) 0.4241(3) 0.3345(3) 0.131(4) Uani 1 1 d DU . .
C3_7 C 0.6465(3) 0.4191(3) 0.3648(3) 0.139(4) Uani 1 1 d DU . .
H3_7 H 0.6664 0.4364 0.3753 0.167 Uiso 1 1 calc R . .
C4_7 C 0.6211(3) 0.3896(3) 0.3804(3) 0.131(4) Uani 1 1 d DU . .
C5_7 C 0.5916(3) 0.3647(3) 0.3636(3) 0.140(4) Uani 1 1 d DU . .
H5_7 H 0.5737 0.3447 0.3735 0.168 Uiso 1 1 calc R . .
C6_7 C 0.5879(3) 0.3683(3) 0.3329(3) 0.130(4) Uani 1 1 d DU . .
C7_7 C 0.5551(3) 0.3400(3) 0.3162(3) 0.143(4) Uani 1 1 d DU . .
H7A_7 H 0.5371 0.3472 0.3161 0.172 Uiso 1 1 calc R . .
H7B_7 H 0.5618 0.3394 0.2953 0.172 Uiso 1 1 calc R . .
C8_7 C 0.5381(3) 0.3018(3) 0.3290(3) 0.139(4) Uani 1 1 d DU . .
C9_7 C 0.5122(3) 0.2912(3) 0.3512(3) 0.140(4) Uani 1 1 d DU . .
H9_7 H 0.5044 0.3068 0.3572 0.168 Uiso 1 1 calc R . .
C10_7 C 0.4977(3) 0.2578(3) 0.3645(3) 0.139(4) Uani 1 1 d DU . .
C11_7 C 0.5071(3) 0.2339(4) 0.3526(3) 0.140(5) Uani 1 1 d DU . .
H11_7 H 0.4958 0.2105 0.3600 0.168 Uiso 1 1 calc R . .
C12_7 C 0.5327(3) 0.2435(3) 0.3301(3) 0.135(4) Uani 1 1 d DU . .
C13_7 C 0.5479(3) 0.2775(3) 0.3184(3) 0.133(4) Uani 1 1 d DU . .
C14_7 C 0.5430(4) 0.2168(4) 0.3189(4) 0.153(5) Uani 1 1 d DU . .
H14A_7 H 0.5476 0.2202 0.2973 0.184 Uiso 1 1 calc R . .
H14B_7 H 0.5230 0.1928 0.3219 0.184 Uiso 1 1 calc R . .
C15_7 C 0.6101(4) 0.3041(5) 0.3066(5) 0.187(8) Uani 1 1 d DU . .
H15A_7 H 0.6263 0.3104 0.2898 0.281 Uiso 1 1 calc R . .
H15B_7 H 0.6123 0.2872 0.3192 0.281 Uiso 1 1 calc R . .
H15C_7 H 0.6159 0.3252 0.3181 0.281 Uiso 1 1 calc R . .
C16_7 C 0.4721(4) 0.2481(4) 0.3908(3) 0.162(5) Uani 1 1 d DU . .
C17_7 C 0.4432(5) 0.2565(6) 0.3835(5) 0.196(8) Uani 1 1 d DU . .
H17A_7 H 0.4270 0.2499 0.4003 0.295 Uiso 1 1 calc R . .
H17B_7 H 0.4304 0.2433 0.3658 0.295 Uiso 1 1 calc R . .
H17C_7 H 0.4537 0.2817 0.3797 0.295 Uiso 1 1 calc R . .
C18_7 C 0.4938(6) 0.2729(7) 0.4181(5) 0.267(12) Uani 1 1 d DU . .
H18A_7 H 0.5132 0.2689 0.4232 0.401 Uiso 1 1 calc R . .
H18B_7 H 0.4782 0.2675 0.4352 0.401 Uiso 1 1 calc R . .
H18C_7 H 0.5033 0.2976 0.4125 0.401 Uiso 1 1 calc R . .
C19_7 C 0.4582(7) 0.2105(5) 0.4035(6) 0.256(12) Uani 1 1 d DU . .
H19A_7 H 0.4780 0.2066 0.4068 0.385 Uiso 1 1 calc R . .
H19B_7 H 0.4417 0.1931 0.3895 0.385 Uiso 1 1 calc R . .
H19C_7 H 0.4462 0.2083 0.4224 0.385 Uiso 1 1 calc R . .
C20_7 C 0.6249(4) 0.3866(4) 0.4150(3) 0.152(4) Uani 1 1 d DU . .
C21_7 C 0.5941(5) 0.3529(4) 0.4298(4) 0.177(6) Uani 1 1 d DU . .
H21A_7 H 0.5719 0.3526 0.4267 0.266 Uiso 1 1 calc R . .
H21B_7 H 0.5986 0.3532 0.4512 0.266 Uiso 1 1 calc R . .
H21C_7 H 0.5927 0.3319 0.4209 0.266 Uiso 1 1 calc R . .
C22_7 C 0.6268(6) 0.4195(5) 0.4305(4) 0.193(7) Uani 1 1 d DU . .
H22A_7 H 0.6048 0.4195 0.4271 0.290 Uiso 1 1 calc R . .
H22B_7 H 0.6465 0.4409 0.4222 0.290 Uiso 1 1 calc R . .
H22C_7 H 0.6304 0.4185 0.4518 0.290 Uiso 1 1 calc R . .
C23_7 C 0.6591(5) 0.3853(6) 0.4190(5) 0.205(8) Uani 1 1 d DU . .
H23A_7 H 0.6628 0.3831 0.4401 0.307 Uiso 1 1 calc R . .
H23B_7 H 0.6789 0.4069 0.4112 0.307 Uiso 1 1 calc R . .
H23C_7 H 0.6572 0.3650 0.4083 0.307 Uiso 1 1 calc R . .
O1_7 O 0.5732(3) 0.2880(3) 0.2953(3) 0.163(4) Uani 1 1 d DU . .
O2_7 O 0.6118(3) 0.4020(3) 0.2874(3) 0.170(4) Uani 1 1 d DU . .
C24_7 C 0.5943(5) 0.4202(5) 0.2799(4) 0.207(8) Uani 1 1 d DU . .
H24A_7 H 0.5983 0.4373 0.2958 0.248 Uiso 1 1 calc R . .
H24B_7 H 0.5688 0.4032 0.2791 0.248 Uiso 1 1 calc R . .
C25_7 C 0.6056(4) 0.4398(4) 0.2504(4) 0.293(14) Uani 1 1 d DU . .
O3_7 O 0.5916(5) 0.4574(6) 0.2423(6) 0.353(15) Uani 1 1 d DU . .
N1_7 N 0.6304(5) 0.4349(5) 0.2363(4) 0.280(10) Uani 1 1 d DU . .
H1_7 H 0.6385 0.4217 0.2432 0.337 Uiso 1 1 calc R . .
C26_7 C 0.6419(5) 0.4546(6) 0.2076(4) 0.364(19) Uani 1 1 d DU . .
H26_7 H 0.6288 0.4677 0.2055 0.437 Uiso 1 1 calc R . .
C28_7 C 0.6828(5) 0.4835(5) 0.2093(3) 0.366(17) Uani 1 1 d DU . .
H28A_7 H 0.6961 0.4709 0.2065 0.439 Uiso 1 1 calc R . .
H28B_7 H 0.6880 0.4991 0.1919 0.439 Uiso 1 1 calc R . .
C27_7 C 0.6356(7) 0.4334(7) 0.1795(5) 0.44(2) Uani 1 1 d DU . .
C29_7 C 0.6986(4) 0.5074(3) 0.2370(3) 0.254(10) Uani 1 1 d DU . .
C30_7 C 0.7264(4) 0.5067(4) 0.2527(3) 0.243(10) Uani 1 1 d DU . .
H30_7 H 0.7348 0.4917 0.2463 0.291 Uiso 1 1 calc R . .
C31_7 C 0.7412(4) 0.5283(4) 0.2775(3) 0.337(18) Uani 1 1 d DU . .
H31_7 H 0.7590 0.5270 0.2885 0.404 Uiso 1 1 calc R . .
C32_7 C 0.7299(4) 0.5522(3) 0.2866(3) 0.289(16) Uani 1 1 d DU . .
C33_7 C 0.7017(4) 0.5522(4) 0.2720(3) 0.301(16) Uani 1 1 d DU . .
H33_7 H 0.6934 0.5675 0.2781 0.361 Uiso 1 1 calc R . .
C34_7 C 0.6856(4) 0.5284(4) 0.2477(3) 0.278(12) Uani 1 1 d DU . .
H34_7 H 0.6655 0.5270 0.2386 0.334 Uiso 1 1 calc R . .
Br_7 Br 0.74964(10) 0.57881(10) 0.32157(15) 0.287(2) Uani 1 1 d D . .
O4_7 O 0.6529(13) 0.4172(14) 0.1765(10) 0.58(3) Uani 1 1 d DU . .
O5_7 O 0.6142(10) 0.4376(9) 0.1614(5) 0.424(19) Uani 1 1 d DU . .
C1_8 C 0.5509(3) 0.2902(3) -0.2916(3) 0.132(4) Uani 1 1 d DU . .
C2_8 C 0.5452(3) 0.2605(3) -0.3080(3) 0.123(4) Uani 1 1 d DU . .
C3_8 C 0.5528(3) 0.2653(3) -0.3386(3) 0.139(5) Uani 1 1 d DU . .
H3_8 H 0.5495 0.2458 -0.3501 0.166 Uiso 1 1 calc R . .
C4_8 C 0.5650(4) 0.2980(3) -0.3526(3) 0.141(4) Uani 1 1 d DU A .
C5_8 C 0.5701(3) 0.3267(3) -0.3353(3) 0.129(4) Uani 1 1 d DU . .
H5_8 H 0.5782 0.3488 -0.3447 0.155 Uiso 1 1 calc R . .
C6_8 C 0.5637(3) 0.3241(3) -0.3044(3) 0.130(4) Uani 1 1 d DU . .
C7_8 C 0.5683(4) 0.3564(3) -0.2852(3) 0.142(4) Uani 1 1 d DU . .
H7A_8 H 0.5450 0.3544 -0.2825 0.171 Uiso 1 1 calc R . .
H7B_8 H 0.5772 0.3552 -0.2653 0.171 Uiso 1 1 calc R . .
C8_8 C 0.5938(3) 0.3927(3) -0.2991(3) 0.139(4) Uani 1 1 d DU . .
C9_8 C 0.5803(3) 0.4057(3) -0.3211(3) 0.127(4) Uani 1 1 d DU . .
H9_8 H 0.5562 0.3928 -0.3264 0.152 Uiso 1 1 calc R . .
C10_8 C 0.6028(3) 0.4380(3) -0.3351(3) 0.126(4) Uani 1 1 d DU . .
C11_8 C 0.6379(3) 0.4572(3) -0.3250(3) 0.134(4) Uani 1 1 d DU . .
H11_8 H 0.6528 0.4797 -0.3335 0.160 Uiso 1 1 calc R . .
C12_8 C 0.6520(3) 0.4449(3) -0.3030(3) 0.135(4) Uani 1 1 d DU . .
C13_8 C 0.6293(3) 0.4120(3) -0.2897(3) 0.134(4) Uani 1 1 d DU . .
C14_8 C 0.6919(4) 0.4681(4) -0.2946(4) 0.148(5) Uani 1 1 d DU . .
H14A_8 H 0.6942 0.4687 -0.2727 0.178 Uiso 1 1 calc R . .
H14B_8 H 0.7005 0.4924 -0.3015 0.178 Uiso 1 1 calc R . .
C15_8 C 0.6511(5) 0.3728(4) -0.2768(4) 0.152(5) Uani 1 1 d DU . .
H15A_8 H 0.6612 0.3663 -0.2603 0.228 Uiso 1 1 calc R . .
H15B_8 H 0.6678 0.3817 -0.2933 0.228 Uiso 1 1 calc R . .
H15C_8 H 0.6293 0.3522 -0.2833 0.228 Uiso 1 1 calc R . .
C16_8 C 0.5902(3) 0.4526(3) -0.3610(3) 0.135(4) Uani 1 1 d DU . .
C17_8 C 0.5975(4) 0.4905(4) -0.3564(4) 0.158(5) Uani 1 1 d DU . .
H17A_8 H 0.5888 0.4975 -0.3735 0.237 Uiso 1 1 calc R . .
H17B_8 H 0.6229 0.5064 -0.3544 0.237 Uiso 1 1 calc R . .
H17C_8 H 0.5855 0.4915 -0.3384 0.237 Uiso 1 1 calc R . .
C18_8 C 0.5494(4) 0.4292(5) -0.3662(5) 0.206(8) Uani 1 1 d DU . .
H18A_8 H 0.5434 0.4048 -0.3698 0.310 Uiso 1 1 calc R . .
H18B_8 H 0.5426 0.4380 -0.3835 0.310 Uiso 1 1 calc R . .
H18C_8 H 0.5368 0.4302 -0.3487 0.310 Uiso 1 1 calc R . .
C19_8 C 0.6133(5) 0.4524(5) -0.3887(3) 0.162(5) Uani 1 1 d DU . .
H19A_8 H 0.6085 0.4284 -0.3922 0.244 Uiso 1 1 calc R . .
H19B_8 H 0.6383 0.4677 -0.3843 0.244 Uiso 1 1 calc R . .
H19C_8 H 0.6071 0.4611 -0.4064 0.244 Uiso 1 1 calc R . .
C20_8 C 0.5725(4) 0.3023(4) -0.3860(3) 0.159(5) Uani 1 1 d DU . .
C21_8 C 0.5718(11) 0.2683(7) -0.3974(8) 0.166(13) Uani 0.56(3) 1 d PDU A 1
H21A_8 H 0.5764 0.2703 -0.4188 0.250 Uiso 0.56(3) 1 calc PR A 1
H21B_8 H 0.5487 0.2478 -0.3935 0.250 Uiso 0.56(3) 1 calc PR A 1
H21C_8 H 0.5899 0.2655 -0.3871 0.250 Uiso 0.56(3) 1 calc PR A 1
C22_8 C 0.6091(9) 0.3355(9) -0.3918(11) 0.26(2) Uani 0.56(3) 1 d PDU A 1
H22A_8 H 0.6138 0.3382 -0.4132 0.390 Uiso 0.56(3) 1 calc PR A 1
H22B_8 H 0.6274 0.3327 -0.3818 0.390 Uiso 0.56(3) 1 calc PR A 1
H22C_8 H 0.6092 0.3563 -0.3841 0.390 Uiso 0.56(3) 1 calc PR A 1
C23_8 C 0.5430(11) 0.3064(14) -0.4022(9) 0.227(18) Uani 0.56(3) 1 d PDU A 1
H23A_8 H 0.5478 0.3091 -0.4236 0.341 Uiso 0.56(3) 1 calc PR A 1
H23B_8 H 0.5428 0.3272 -0.3946 0.341 Uiso 0.56(3) 1 calc PR A 1
H23C_8 H 0.5201 0.2855 -0.3986 0.341 Uiso 0.56(3) 1 calc PR A 1
C35_8 C 0.5385(5) 0.2767(8) -0.4039(7) 0.148(13) Uani 0.44(3) 1 d PDU A 2
H35A_8 H 0.5436 0.2797 -0.4252 0.222 Uiso 0.44(3) 1 calc PR A 2
H35B_8 H 0.5198 0.2819 -0.3993 0.222 Uiso 0.44(3) 1 calc PR A 2
H35C_8 H 0.5309 0.2523 -0.3982 0.222 Uiso 0.44(3) 1 calc PR A 2
C36_8 C 0.5865(10) 0.3403(5) -0.3991(8) 0.165(14) Uani 0.44(3) 1 d PDU A 2
H36A_8 H 0.5905 0.3400 -0.4204 0.247 Uiso 0.44(3) 1 calc PR A 2
H36B_8 H 0.6086 0.3568 -0.3893 0.247 Uiso 0.44(3) 1 calc PR A 2
H36C_8 H 0.5691 0.3476 -0.3956 0.247 Uiso 0.44(3) 1 calc PR A 2
C37_8 C 0.6009(7) 0.2913(9) -0.3920(7) 0.132(11) Uani 0.44(3) 1 d PDU A 2
H37A_8 H 0.6066 0.2937 -0.4131 0.198 Uiso 0.44(3) 1 calc PR A 2
H37B_8 H 0.5916 0.2668 -0.3859 0.198 Uiso 0.44(3) 1 calc PR A 2
H37C_8 H 0.6222 0.3065 -0.3806 0.198 Uiso 0.44(3) 1 calc PR A 2
C24_8 C 0.5124(5) 0.2833(5) -0.2507(4) 0.194(8) Uani 1 1 d DU . .
H24A_8 H 0.4943 0.2713 -0.2662 0.233 Uiso 1 1 calc R . .
H24B_8 H 0.5159 0.3072 -0.2481 0.233 Uiso 1 1 calc R . .
C25_8 C 0.4991(5) 0.2632(3) -0.2217(4) 0.240(10) Uani 1 1 d DU . .
O1_8 O 0.6437(3) 0.3998(3) -0.2672(3) 0.153(4) Uani 1 1 d DU . .
O2_8 O 0.5442(3) 0.2860(3) -0.2603(3) 0.153(4) Uani 1 1 d DU . .
O3_8 O 0.4705(7) 0.2561(6) -0.2104(6) 0.377(16) Uani 1 1 d DU . .
N1_8 N 0.5202(6) 0.2531(4) -0.2080(3) 0.255(8) Uani 1 1 d DU . .
H1_8 H 0.5405 0.2585 -0.2160 0.306 Uiso 1 1 calc R . .
C26_8 C 0.5094(6) 0.2331(5) -0.1800(4) 0.344(14) Uani 1 1 d DU . .
H26_8 H 0.4835 0.2228 -0.1776 0.413 Uiso 1 1 calc R . .
C27_8 C 0.5275(9) 0.2579(6) -0.1543(5) 0.371(18) Uani 1 1 d DU . .
C28_8 C 0.5178(7) 0.2014(4) -0.1831(4) 0.362(16) Uani 1 1 d DU . .
H28A_8 H 0.5433 0.2113 -0.1863 0.434 Uiso 1 1 calc R . .
H28B_8 H 0.5114 0.1878 -0.1644 0.434 Uiso 1 1 calc R . .
C29_8 C 0.4973(5) 0.1763(3) -0.2092(3) 0.277(12) Uani 1 1 d DU . .
C30_8 C 0.5139(4) 0.1646(4) -0.2290(3) 0.242(9) Uani 1 1 d DU . .
H30_8 H 0.5378 0.1711 -0.2259 0.290 Uiso 1 1 calc R . .
C31_8 C 0.4954(3) 0.1429(4) -0.2537(3) 0.220(8) Uani 1 1 d DU . .
H31_8 H 0.5068 0.1352 -0.2671 0.265 Uiso 1 1 calc R . .
C32_8 C 0.4599(3) 0.1330(3) -0.2580(2) 0.195(8) Uani 1 1 d DU . .
C33_8 C 0.4431(4) 0.1450(4) -0.2380(3) 0.261(11) Uani 1 1 d DU . .
H33_8 H 0.4193 0.1389 -0.2412 0.313 Uiso 1 1 calc R . .
C34_8 C 0.4616(5) 0.1657(4) -0.2137(3) 0.262(10) Uani 1 1 d DU . .
H34_8 H 0.4499 0.1728 -0.2000 0.314 Uiso 1 1 calc R . .
Br_8 Br 0.43435(11) 0.10602(9) -0.29149(12) 0.255(2) Uani 1 1 d D . .
O4_8 O 0.5617(8) 0.2756(11) -0.1563(8) 0.50(3) Uani 1 1 d DU . .
O5_8 O 0.5068(8) 0.2598(8) -0.1335(5) 0.393(16) Uani 1 1 d DU . .
K_9 K 0.5794(3) 0.4726(3) 0.1556(4) 0.435(9) Uani 1 1 d D . .
K_10 K 0.6195(7) 0.4141(5) 0.1131(4) 0.64(2) Uani 1 1 d D . .
K_11 K 0.4333(5) 0.2468(3) -0.1209(3) 0.439(10) Uani 1 1 d D . .
K_12 K 0.5406(5) 0.2869(3) -0.0878(3) 0.486(12) Uani 1 1 d D . .
C_13 C 0.5330(10) 0.4589(10) 0.2982(7) 0.286(14) Uiso 1 1 d DU . .
O_13 O 0.5319(8) 0.4584(7) 0.2653(7) 0.326(11) Uiso 1 1 d DU . .
C_14 C 0.2942(10) 0.2250(11) -0.0887(9) 0.285(14) Uiso 1 1 d DU . .
O_14 O 0.3018(19) 0.1970(16) -0.0964(15) 0.61(4) Uiso 1 1 d DU . .
C_15 C 0.4341(13) 0.2068(13) -0.2818(11) 0.35(2) Uiso 1 1 d DU . .
O_15 O 0.4088(12) 0.1967(13) -0.2573(10) 0.46(2) Uiso 1 1 d DU . .
C_16 C 0.6269(17) 0.4160(15) 0.5301(13) 0.39(3) Uiso 1 1 d DU . .
O1_16 O 0.5884(17) 0.4008(16) 0.5327(13) 0.35(3) Uiso 0.54(5) 1 d PDU B 1
O2_16 O 0.6361(14) 0.3904(15) 0.5192(12) 0.30(3) Uiso 0.46(5) 1 d PDU B 2
C_17 C 0.3601(15) 0.3012(14) -0.1696(12) 0.38(2) Uiso 1 1 d DU . .
O_17 O 0.3644(12) 0.2795(12) -0.1481(10) 0.45(2) Uiso 1 1 d DU . .
C_18 C 0.6580(15) 0.2599(15) -0.1981(13) 0.44(3) Uiso 1 1 d DU . .
O_18 O 0.6772(13) 0.2983(15) -0.1942(13) 0.56(3) Uiso 1 1 d DU . .
C_19 C 0.532(2) 0.249(2) 0.5005(19) 0.52(5) Uiso 1 1 d DU . .
O_19 O 0.542(2) 0.286(2) 0.4983(17) 0.64(4) Uiso 1 1 d DU . .
C_20 C 0.4547(14) 0.2472(12) 0.0539(10) 0.36(2) Uiso 1 1 d DU . .
O_20 O 0.4446(9) 0.2215(9) 0.0307(8) 0.359(13) Uiso 1 1 d DU . .
C_21 C 0.562(3) 0.297(2) 0.087(2) 0.55(5) Uiso 1 1 d DU . .
O_21 O 0.553(2) 0.272(2) 0.062(2) 0.71(5) Uiso 1 1 d DU . .
C_22 C 0.6021(15) 0.4876(15) -0.0009(13) 0.38(2) Uiso 1 1 d DU . .
O_22 O 0.6250(15) 0.4724(15) 0.0012(13) 0.52(3) Uiso 1 1 d DU . .
C_23 C 0.626(2) 0.470(2) -0.1111(16) 0.47(3) Uiso 1 1 d DU . .
O_23 O 0.618(2) 0.477(2) -0.0805(17) 0.67(5) Uiso 1 1 d DU . .
O_1001 O 0.6104(9) 0.315(3) -0.103(2) 0.83(6) Uiso 1 1 d D . .
O_1002 O 0.5443(14) 0.2955(14) -0.0273(4) 0.50(3) Uiso 1 1 d D . .
O_1003 O 0.5190(10) 0.3546(10) 0.0192(8) 0.400(16) Uiso 1 1 d . . .
O_1004 O 0.5813(10) 0.227(4) -0.0331(12) 1.11(11) Uiso 1 1 d D . .
O_1005 O 0.6114(19) 0.245(2) -0.0861(11) 0.72(5) Uiso 1 1 d D . .
O_1006 O 0.6053(14) 0.2521(16) -0.1438(11) 0.60(4) Uiso 1 1 d D . .
O_1007 O 0.4903(13) 0.5392(18) 0.1299(11) 0.65(4) Uiso 1 1 d . . .
O_1008 O 0.6090(19) 0.4008(18) 0.0531(6) 0.61(4) Uiso 1 1 d D . .
O_1009 O 0.5155(8) 0.4256(8) 0.0030(7) 0.350(13) Uiso 1 1 d . . .
O_1010 O 0.7452(13) 0.3348(17) -0.2071(15) 0.61(3) Uiso 1 1 d D . .
O_1011 O 0.6482(15) 0.3549(14) 0.1613(12) 0.56(3) Uiso 1 1 d D . .
O_1012 O 0.4407(9) 0.3066(9) 0.0253(7) 0.365(14) Uiso 1 1 d . . .
O_1013 O 0.4935(13) 0.2357(13) 0.1375(10) 0.48(2) Uiso 1 1 d . . .
O_1014 O 0.6592(14) 0.3946(14) 0.2309(15) 0.60(4) Uiso 1 1 d D . .
O_1015 O 0.3044(14) 0.0545(15) -0.1440(12) 0.54(3) Uiso 1 1 d D . .
O_1016 O 0.7138(13) 0.3851(18) 0.2233(16) 0.64(4) Uiso 1 1 d D . .
O_1017 O 0.5658(17) 0.4913(17) 0.2102(8) 0.58(3) Uiso 1 1 d D . .
O_1018 O 0.4162(15) 0.2401(14) -0.1799(5) 0.54(3) Uiso 1 1 d D . .
O_1019 O 0.3621(15) 0.2146(15) -0.1305(14) 0.58(3) Uiso 1 1 d D . .
O_1020 O 0.2991(15) 0.1654(17) -0.1489(16) 0.66(4) Uiso 1 1 d D . .
O_1021 O 0.3502(19) 0.0931(19) -0.1856(15) 0.70(5) Uiso 1 1 d D . .
O1_1022 O 0.5393(15) 0.3568(15) 0.5108(12) 0.42(3) Uiso 0.76(4) 1 d PU C 1
O2_1022 O 0.5640(15) 0.3382(15) 0.5152(12) 0.18(3) Uiso 0.24(4) 1 d PU C 2

loop_
_atom_site_aniso_label
_atom_site_aniso_U_11
_atom_site_aniso_U_22
_atom_site_aniso_U_33
_atom_site_aniso_U_23
_atom_site_aniso_U_13
_atom_site_aniso_U_12
C1_1 0.122(7) 0.131(11) 0.124(9) -0.031(8) -0.018(6) 0.040(8)
C2_1 0.127(7) 0.139(12) 0.132(9) -0.019(8) -0.024(7) 0.062(9)
C3_1 0.135(8) 0.184(14) 0.116(9) -0.003(9) -0.007(7) 0.081(10)
C4_1 0.118(7) 0.156(11) 0.123(9) -0.002(8) 0.001(6) 0.071(8)
C5_1 0.134(8) 0.158(13) 0.131(10) 0.011(9) -0.009(7) 0.061(10)
C6_1 0.136(8) 0.139(12) 0.136(9) 0.004(8) -0.002(7) 0.059(9)
C7_1 0.147(10) 0.114(10) 0.146(8) 0.006(7) -0.003(6) 0.040(9)
C8_1 0.132(10) 0.137(12) 0.125(8) 0.006(7) 0.012(7) 0.048(8)
C9_1 0.177(13) 0.110(10) 0.129(10) 0.000(8) -0.005(8) 0.067(10)
C10_1 0.166(10) 0.105(10) 0.154(12) -0.004(8) -0.014(8) 0.061(8)
C11_1 0.186(13) 0.130(11) 0.105(9) 0.021(7) 0.004(8) 0.089(10)
C12_1 0.151(11) 0.111(8) 0.120(9) 0.018(6) 0.005(7) 0.056(8)
C13_1 0.138(11) 0.121(11) 0.130(10) 0.013(7) 0.012(7) 0.054(8)
C14_1 0.151(11) 0.137(8) 0.121(9) 0.014(6) 0.007(8) 0.075(8)
C15_1 0.174(14) 0.115(10) 0.141(12) 0.003(8) -0.001(10) 0.062(10)
C16_1 0.197(11) 0.120(10) 0.153(10) -0.005(8) -0.016(10) 0.091(8)
C17_1 0.178(10) 0.178(12) 0.144(12) 0.006(9) -0.001(10) 0.097(8)
C18_1 0.208(17) 0.187(15) 0.168(12) 0.040(11) 0.014(13) 0.115(13)
C19_1 0.24(2) 0.181(15) 0.158(11) -0.009(10) -0.005(12) 0.127(14)
C20_1 0.122(7) 0.238(18) 0.138(11) -0.001(9) 0.001(7) 0.081(11)
C21_1 0.132(15) 0.37(3) 0.194(13) 0.069(18) 0.010(12) -0.013(18)
C22_1 0.137(15) 0.30(2) 0.37(3) -0.085(19) 0.014(18) 0.124(17)
C23_1 0.107(10) 0.212(17) 0.197(14) -0.024(12) 0.036(10) 0.021(11)
C24_1 0.152(10) 0.145(10) 0.187(15) 0.004(12) -0.027(12) 0.015(8)
C25_1 0.140(12) 0.233(15) 0.31(3) 0.03(2) -0.038(19) -0.003(10)
O1_1 0.156(8) 0.159(8) 0.126(7) 0.015(6) 0.008(6) 0.081(7)
O2_1 0.127(6) 0.149(8) 0.178(9) -0.026(7) -0.002(6) 0.034(6)
O3_1 0.207(15) 0.268(15) 0.39(3) 0.088(19) -0.122(18) -0.070(13)
N1_1 0.183(15) 0.36(2) 0.51(4) -0.13(3) -0.10(2) 0.124(19)
C26_1 0.146(18) 0.47(4) 0.78(4) -0.12(3) -0.08(3) 0.11(2)
C27_1 0.29(3) 0.36(5) 0.98(5) -0.04(4) 0.18(4) 0.12(4)
C28_1 0.15(2) 0.56(5) 0.85(5) -0.11(4) -0.18(3) 0.20(3)
C29_1 0.16(2) 0.34(3) 0.75(4) -0.07(3) -0.22(2) 0.14(3)
C30_1 0.21(2) 0.24(2) 0.63(5) 0.00(3) -0.24(2) 0.08(2)
C31_1 0.27(3) 0.183(16) 0.57(5) -0.09(2) -0.29(3) 0.04(2)
C32_1 0.167(19) 0.191(19) 0.59(4) -0.09(2) -0.25(2) 0.069(17)
C33_1 0.22(2) 0.186(16) 0.64(4) -0.10(2) -0.30(2) 0.089(18)
C34_1 0.27(4) 0.23(2) 0.72(5) -0.12(2) -0.26(3) 0.16(2)
Br_1 0.518(10) 0.413(7) 0.387(7) -0.107(6) -0.276(7) 0.286(7)
O4_1 0.46(4) 0.66(9) 1.11(10) -0.42(9) 0.37(5) -0.13(6)
O5_1 0.35(3) 0.35(4) 1.41(9) 0.06(6) 0.30(5) 0.19(3)
C1_2 0.138(10) 0.130(8) 0.132(10) -0.010(8) -0.008(7) 0.064(8)
C2_2 0.163(11) 0.129(7) 0.115(10) -0.003(7) 0.006(8) 0.070(8)
C3_2 0.140(11) 0.135(9) 0.188(15) 0.027(9) 0.008(8) 0.079(9)
C4_2 0.113(8) 0.128(9) 0.202(14) 0.020(9) -0.003(7) 0.057(7)
C5_2 0.130(10) 0.111(9) 0.180(14) -0.002(8) -0.006(8) 0.058(8)
C6_2 0.130(10) 0.125(8) 0.162(13) -0.016(8) -0.019(8) 0.061(8)
C7_2 0.174(12) 0.148(9) 0.156(11) -0.010(8) 0.005(9) 0.095(9)
C8_2 0.140(10) 0.151(9) 0.166(12) -0.006(8) 0.001(8) 0.090(7)
C9_2 0.176(12) 0.147(10) 0.142(12) -0.020(8) -0.029(9) 0.086(7)
C10_2 0.142(9) 0.141(8) 0.148(12) -0.020(7) -0.011(7) 0.082(7)
C11_2 0.128(9) 0.134(9) 0.148(11) 0.006(8) 0.010(7) 0.071(7)
C12_2 0.125(9) 0.141(9) 0.147(11) -0.009(7) 0.007(7) 0.073(6)
C13_2 0.102(8) 0.160(10) 0.181(13) 0.018(8) 0.015(7) 0.069(6)
C14_2 0.114(10) 0.155(12) 0.169(12) 0.001(9) 0.002(7) 0.076(9)
C15_2 0.208(16) 0.184(13) 0.152(14) -0.011(11) 0.008(12) 0.131(13)
C16_2 0.153(10) 0.157(9) 0.200(14) -0.033(11) -0.023(8) 0.084(7)
C17_2 0.171(16) 0.141(9) 0.29(2) -0.037(14) -0.030(16) 0.070(10)
C18_2 0.22(2) 0.21(2) 0.31(2) 0.03(2) -0.126(18) 0.022(17)
C19_2 0.175(17) 0.22(2) 0.33(2) -0.01(2) 0.062(17) 0.094(15)
C20_2 0.107(9) 0.175(13) 0.223(16) 0.026(9) 0.000(8) 0.069(8)
C21_2 0.148(14) 0.26(2) 0.31(2) -0.03(2) 0.004(16) -0.005(16)
C22_2 0.165(16) 0.213(17) 0.30(3) 0.084(15) 0.067(15) 0.121(14)
C23_2 0.202(18) 0.25(2) 0.244(17) 0.084(15) 0.076(13) 0.164(18)
O1_2 0.129(6) 0.135(7) 0.172(9) -0.014(6) 0.008(6) 0.067(5)
O2_2 0.201(10) 0.147(8) 0.158(8) -0.005(7) 0.047(8) 0.087(8)
C24_2 0.29(2) 0.174(14) 0.159(10) -0.004(10) 0.054(12) 0.131(12)
C25_2 0.35(2) 0.174(15) 0.177(12) 0.028(10) 0.097(14) 0.171(13)
O3_2 0.52(3) 0.244(16) 0.186(12) 0.021(10) 0.144(15) 0.225(18)
N1_2 0.293(19) 0.184(13) 0.266(19) 0.030(11) 0.101(14) 0.140(12)
C26_2 0.306(19) 0.258(16) 0.45(4) 0.06(2) 0.20(2) 0.156(15)
C27_2 0.32(2) 0.29(4) 0.58(5) 0.05(4) 0.18(3) 0.19(3)
C28_2 0.28(2) 0.223(16) 0.39(3) 0.11(2) 0.17(2) 0.128(19)
C29_2 0.26(2) 0.148(19) 0.29(3) 0.072(14) 0.103(15) 0.079(17)
C30_2 0.189(16) 0.21(2) 0.25(2) 0.037(14) 0.035(15) 0.091(16)
C31_2 0.171(15) 0.150(15) 0.218(17) 0.058(12) 0.027(12) 0.047(13)
C32_2 0.202(16) 0.144(16) 0.173(16) 0.075(11) 0.027(11) 0.061(13)
C33_2 0.30(2) 0.172(18) 0.168(15) 0.086(11) 0.088(15) 0.079(17)
C34_2 0.27(2) 0.127(15) 0.26(2) 0.051(14) 0.131(16) 0.039(17)
Br_2 0.271(3) 0.209(3) 0.229(3) 0.0516(19) 0.006(2) 0.128(2)
O4_2 0.32(3) 0.45(5) 0.77(6) -0.16(6) 0.02(4) 0.20(4)
O5_2 0.41(4) 0.41(4) 0.67(5) 0.02(4) 0.21(4) 0.28(3)
C1_3 0.098(9) 0.144(8) 0.158(11) 0.001(8) -0.011(7) 0.063(7)
C2_3 0.115(10) 0.146(8) 0.130(10) 0.001(8) -0.012(8) 0.059(8)
C3_3 0.145(12) 0.142(8) 0.152(11) -0.025(9) -0.024(8) 0.079(9)
C4_3 0.169(12) 0.147(8) 0.141(12) -0.026(8) -0.026(9) 0.089(9)
C5_3 0.133(11) 0.168(8) 0.122(10) 0.007(8) -0.004(8) 0.069(9)
C6_3 0.111(10) 0.162(8) 0.152(11) 0.025(8) 0.002(7) 0.066(8)
C7_3 0.158(11) 0.173(10) 0.138(11) 0.037(9) 0.013(8) 0.072(10)
C8_3 0.164(11) 0.135(12) 0.136(10) 0.031(7) 0.004(8) 0.075(9)
C9_3 0.141(11) 0.188(15) 0.129(10) 0.029(8) 0.024(7) 0.081(11)
C10_3 0.169(12) 0.203(14) 0.106(8) 0.035(7) 0.022(7) 0.105(10)
C11_3 0.132(11) 0.198(16) 0.122(10) 0.016(8) 0.012(8) 0.078(10)
C12_3 0.148(11) 0.131(11) 0.129(10) 0.026(7) 0.009(7) 0.064(9)
C13_3 0.157(11) 0.125(11) 0.124(9) 0.024(7) -0.002(8) 0.062(10)
C14_3 0.158(12) 0.144(12) 0.135(11) 0.022(9) 0.005(10) 0.075(10)
C15_3 0.183(16) 0.188(16) 0.126(10) 0.006(9) -0.029(11) 0.088(13)
C16_3 0.182(13) 0.233(17) 0.121(10) 0.018(8) 0.013(9) 0.113(9)
C17_3 0.213(18) 0.27(2) 0.111(10) 0.027(12) -0.007(11) 0.116(15)
C18_3 0.249(18) 0.30(3) 0.137(14) 0.000(14) 0.026(14) 0.176(19)
C19_3 0.227(15) 0.194(14) 0.183(17) -0.007(11) 0.022(14) 0.108(10)
C20_3 0.206(16) 0.170(9) 0.206(15) -0.038(12) -0.087(14) 0.083(12)
C21_3 0.191(17) 0.23(3) 0.87(8) -0.02(5) -0.15(3) 0.075(19)
C22_3 0.34(3) 0.123(10) 0.233(19) -0.057(11) -0.10(2) 0.085(15)
C23_3 0.62(5) 0.121(16) 0.225(16) -0.067(12) 0.02(3) 0.03(3)
O1_3 0.191(10) 0.153(9) 0.137(7) 0.003(5) -0.001(7) 0.066(8)
O2_3 0.151(8) 0.145(7) 0.189(10) 0.031(7) -0.024(7) 0.035(6)
C24_3 0.127(12) 0.33(3) 0.38(3) 0.08(2) -0.040(13) -0.026(16)
C25_3 0.206(15) 0.18(2) 0.54(3) 0.06(2) -0.175(17) 0.014(17)
O3_3 0.190(15) 0.26(3) 0.85(5) 0.08(3) -0.16(2) -0.037(17)
N1_3 0.34(3) 0.25(3) 0.53(3) -0.09(2) -0.27(2) 0.15(2)
C26_3 0.48(4) 0.32(3) 0.69(4) -0.19(2) -0.40(3) 0.20(3)
C27_3 0.79(6) 0.26(4) 0.88(6) -0.21(3) -0.34(5) 0.26(4)
C28_3 0.38(3) 0.44(3) 0.53(4) -0.21(3) -0.31(3) 0.25(3)
C29_3 0.31(4) 0.35(3) 0.27(3) -0.10(2) -0.160(19) 0.16(2)
C30_3 0.20(2) 0.37(3) 0.27(3) -0.16(2) -0.095(16) 0.08(2)
C31_3 0.24(3) 0.33(2) 0.19(3) -0.05(2) -0.100(15) 0.08(2)
C32_3 0.21(3) 0.25(2) 0.20(3) -0.074(17) -0.146(18) 0.085(18)
C33_3 0.166(19) 0.30(3) 0.27(3) -0.03(2) -0.112(15) 0.08(2)
C34_3 0.25(3) 0.27(2) 0.27(3) -0.01(2) -0.119(16) 0.08(2)
Br_3 0.412(7) 0.319(6) 0.547(10) -0.074(6) -0.287(8) 0.168(5)
O4_3 1.08(12) 0.30(4) 1.27(13) -0.12(5) 0.04(9) 0.38(6)
O5_3 0.82(7) 0.33(4) 0.90(8) -0.17(4) -0.49(6) 0.28(5)
C1_4 0.159(13) 0.138(8) 0.163(12) 0.010(8) 0.035(9) 0.083(8)
C2_4 0.124(11) 0.140(8) 0.172(13) 0.003(8) 0.027(8) 0.071(8)
C3_4 0.139(12) 0.151(9) 0.166(13) -0.007(9) 0.009(9) 0.066(9)
C4_4 0.125(10) 0.155(8) 0.141(11) -0.006(7) -0.006(7) 0.074(7)
C5_4 0.175(13) 0.157(8) 0.122(10) 0.006(8) 0.003(8) 0.098(9)
C6_4 0.174(12) 0.147(8) 0.135(11) 0.032(8) 0.035(8) 0.099(8)
C7_4 0.204(15) 0.177(12) 0.204(16) 0.038(11) 0.083(12) 0.109(10)
C8_4 0.192(14) 0.206(16) 0.143(11) 0.027(10) 0.053(8) 0.121(14)
C9_4 0.238(17) 0.26(2) 0.127(11) 0.025(10) 0.012(10) 0.181(16)
C10_4 0.202(14) 0.250(17) 0.109(8) 0.023(8) 0.009(8) 0.156(13)
C11_4 0.198(14) 0.232(18) 0.114(10) 0.024(9) 0.009(8) 0.146(14)
C12_4 0.186(14) 0.203(16) 0.137(11) 0.012(10) 0.003(9) 0.116(13)
C13_4 0.182(14) 0.184(15) 0.127(9) 0.019(9) 0.034(8) 0.091(12)
C14_4 0.137(12) 0.196(17) 0.162(13) 0.005(13) -0.003(9) 0.061(11)
C15_4 0.195(17) 0.185(15) 0.132(10) 0.010(9) 0.029(11) 0.092(14)
C16_4 0.232(13) 0.32(2) 0.101(9) 0.006(9) 0.007(9) 0.190(14)
C17_4 0.27(2) 0.29(3) 0.150(14) -0.010(13) -0.026(14) 0.20(2)
C18_4 0.43(3) 0.30(2) 0.153(14) -0.060(13) -0.123(19) 0.26(2)
C19_4 0.224(14) 0.42(3) 0.154(17) -0.065(16) -0.042(14) 0.164(15)
C20_4 0.162(11) 0.168(9) 0.185(14) -0.032(9) -0.009(11) 0.066(10)
C21_4 0.181(15) 0.22(3) 0.67(6) -0.17(3) -0.12(2) 0.076(18)
C22_4 0.32(3) 0.24(2) 0.186(16) -0.085(16) 0.001(18) 0.11(2)
C23_4 0.45(4) 0.141(14) 0.212(18) -0.007(13) 0.01(2) 0.12(2)
O1_4 0.253(14) 0.204(12) 0.125(7) 0.006(7) 0.043(7) 0.071(11)
O2_4 0.195(11) 0.130(7) 0.177(10) 0.024(6) 0.068(8) 0.080(7)
C24_4 0.28(2) 0.158(14) 0.224(18) 0.046(11) 0.063(15) 0.127(16)
C25_4 0.30(2) 0.147(15) 0.251(18) 0.059(12) 0.139(15) 0.119(16)
O3_4 0.35(2) 0.161(13) 0.43(3) 0.038(15) 0.09(2) 0.146(15)
N1_4 0.45(3) 0.168(15) 0.28(2) -0.020(14) 0.031(19) 0.136(18)
C26_4 0.61(4) 0.26(3) 0.40(3) -0.12(2) 0.00(3) 0.22(3)
C27_4 0.61(4) 0.54(6) 0.54(6) -0.20(5) 0.00(3) -0.05(4)
C28_4 0.54(3) 0.38(4) 0.31(3) -0.17(3) -0.07(3) 0.26(3)
C29_4 0.55(3) 0.34(3) 0.26(4) -0.15(2) -0.04(2) 0.26(3)
C30_4 0.55(4) 0.35(4) 0.25(3) -0.15(2) -0.08(3) 0.30(3)
C31_4 0.54(4) 0.33(3) 0.22(2) -0.12(2) -0.02(3) 0.32(2)
C32_4 0.45(4) 0.27(3) 0.16(2) -0.017(17) 0.06(2) 0.21(3)
C33_4 0.45(3) 0.26(3) 0.26(3) 0.00(2) 0.10(3) 0.21(3)
C34_4 0.45(4) 0.23(2) 0.29(3) -0.05(2) 0.08(3) 0.21(2)
Br_4 0.439(8) 0.310(5) 0.500(9) 0.020(5) 0.211(7) 0.218(6)
O4_4 0.39(3) 0.60(7) 0.51(5) -0.26(5) 0.12(3) 0.02(4)
O5_4 0.73(7) 0.57(8) 0.78(8) 0.02(7) 0.03(5) -0.15(7)
C1_5 0.145(12) 0.112(9) 0.133(10) 0.007(7) 0.002(8) 0.046(8)
C2_5 0.148(12) 0.098(10) 0.136(10) 0.005(7) 0.006(8) 0.025(8)
C3_5 0.160(14) 0.143(13) 0.134(11) 0.025(9) 0.005(9) 0.051(10)
C4_5 0.150(13) 0.128(10) 0.130(11) 0.021(8) -0.011(8) 0.046(8)
C5_5 0.154(12) 0.127(11) 0.133(10) 0.017(7) 0.002(8) 0.060(9)
C6_5 0.115(10) 0.113(9) 0.121(8) 0.008(7) -0.018(6) 0.037(7)
C7_5 0.159(13) 0.130(11) 0.152(9) 0.036(6) 0.035(8) 0.054(9)
C8_5 0.131(9) 0.137(11) 0.132(8) 0.041(7) 0.014(7) 0.070(9)
C9_5 0.113(9) 0.127(11) 0.157(12) 0.020(8) 0.001(8) 0.047(8)
C10_5 0.129(8) 0.119(11) 0.180(14) 0.017(8) 0.021(8) 0.054(8)
C11_5 0.158(12) 0.189(15) 0.138(12) 0.004(9) 0.019(8) 0.096(12)
C12_5 0.142(9) 0.168(13) 0.161(12) 0.020(8) 0.008(8) 0.076(8)
C13_5 0.130(9) 0.135(12) 0.176(12) 0.024(8) -0.001(7) 0.079(9)
C14_5 0.147(9) 0.201(13) 0.177(14) 0.010(10) 0.000(9) 0.068(9)
C15_5 0.122(11) 0.190(16) 0.165(14) 0.010(11) -0.011(8) 0.053(11)
C16_5 0.132(9) 0.170(13) 0.220(16) -0.005(10) 0.012(11) 0.070(8)
C17_5 0.143(11) 0.176(14) 0.45(4) 0.016(17) 0.08(2) 0.077(10)
C18_5 0.31(3) 0.43(4) 0.31(2) 0.12(2) 0.06(2) 0.27(3)
C19_5 0.184(19) 0.34(3) 0.44(3) -0.20(3) -0.10(2) 0.18(2)
C20_5 0.141(11) 0.136(11) 0.163(12) 0.037(9) -0.016(8) 0.043(7)
C21_5 0.185(15) 0.156(12) 0.26(2) 0.078(15) 0.028(12) 0.032(10)
C22_5 0.28(2) 0.178(17) 0.191(14) 0.038(13) -0.080(15) 0.083(14)
C23_5 0.176(16) 0.154(15) 0.238(17) 0.040(13) 0.014(12) 0.072(12)
O1_5 0.146(8) 0.210(11) 0.174(9) 0.048(7) 0.016(6) 0.112(8)
O2_5 0.165(9) 0.117(7) 0.181(9) 0.035(6) 0.047(7) 0.060(6)
C24_5 0.229(15) 0.117(9) 0.211(18) 0.032(11) 0.055(14) 0.069(10)
C25_5 0.296(17) 0.132(12) 0.36(3) 0.053(18) 0.11(2) 0.113(12)
O3_5 0.39(2) 0.131(10) 0.54(4) 0.033(16) 0.20(2) 0.116(12)
N1_5 0.265(15) 0.186(15) 0.49(3) 0.143(18) 0.205(17) 0.133(12)
C26_5 0.38(3) 0.42(4) 0.48(3) 0.09(3) 0.202(17) 0.30(3)
C27_5 0.48(4) 0.37(4) 0.49(3) 0.20(3) 0.15(3) 0.28(3)
C28_5 0.26(3) 0.39(4) 0.50(3) 0.09(3) 0.15(2) 0.20(3)
C29_5 0.20(2) 0.27(3) 0.41(3) -0.07(2) 0.09(2) 0.105(17)
C30_5 0.19(2) 0.26(2) 0.34(3) -0.086(19) 0.022(19) 0.115(17)
C31_5 0.22(2) 0.30(3) 0.38(3) -0.13(2) -0.04(2) 0.171(19)
C32_5 0.20(3) 0.48(4) 0.44(3) -0.27(3) -0.04(2) 0.20(3)
C33_5 0.153(19) 0.40(3) 0.56(4) -0.34(3) 0.02(2) 0.09(2)
C34_5 0.19(2) 0.29(3) 0.62(4) -0.17(3) 0.10(2) 0.091(16)
Br_5 0.399(7) 1.064(19) 0.363(6) -0.372(9) -0.147(5) 0.546(11)
O4_5 0.26(2) 0.38(4) 0.75(6) -0.07(4) -0.08(4) 0.17(3)
O5_5 0.38(3) 0.40(3) 0.60(4) 0.24(3) 0.20(3) 0.25(3)
C1_6 0.135(8) 0.202(13) 0.146(12) -0.031(10) -0.026(10) 0.076(7)
C2_6 0.128(8) 0.203(12) 0.135(12) -0.001(9) 0.004(8) 0.080(7)
C3_6 0.120(10) 0.178(12) 0.144(13) -0.014(9) -0.008(9) 0.065(8)
C4_6 0.120(9) 0.164(11) 0.132(11) -0.031(8) -0.016(8) 0.046(8)
C5_6 0.117(8) 0.202(14) 0.152(14) -0.017(10) 0.007(9) 0.066(9)
C6_6 0.134(8) 0.194(12) 0.147(14) -0.061(9) -0.022(8) 0.078(7)
C7_6 0.133(9) 0.273(17) 0.187(14) -0.016(12) -0.031(9) 0.082(9)
C8_6 0.128(10) 0.214(11) 0.166(12) -0.051(10) -0.032(8) 0.078(11)
C9_6 0.110(12) 0.220(11) 0.211(16) -0.075(11) -0.010(9) 0.084(13)
C10_6 0.122(13) 0.184(10) 0.191(15) -0.077(8) -0.044(9) 0.073(10)
C11_6 0.133(12) 0.176(10) 0.188(14) -0.061(10) -0.024(9) 0.076(11)
C12_6 0.113(11) 0.175(10) 0.174(12) -0.062(9) -0.035(8) 0.065(10)
C13_6 0.137(13) 0.167(9) 0.167(13) -0.066(8) -0.051(8) 0.060(10)
C14_6 0.147(13) 0.180(15) 0.188(14) -0.069(11) -0.032(10) 0.081(12)
C15_6 0.174(15) 0.154(13) 0.202(18) -0.063(13) -0.053(13) 0.050(12)
C16_6 0.164(14) 0.190(11) 0.256(18) -0.109(10) -0.049(12) 0.079(14)
C17_6 0.24(2) 0.170(14) 0.270(19) -0.067(11) -0.060(15) 0.118(16)
C18_6 0.180(17) 0.23(2) 0.255(18) -0.125(17) -0.052(15) 0.073(17)
C19_6 0.166(14) 0.186(19) 0.47(4) -0.13(2) -0.068(16) 0.088(15)
C20_6 0.143(12) 0.154(12) 0.204(16) -0.009(9) -0.015(9) 0.057(8)
C21_6 0.22(2) 0.161(14) 0.239(18) -0.006(13) -0.097(15) 0.077(13)
C22_6 0.168(17) 0.166(17) 0.40(3) -0.015(19) 0.041(17) 0.073(13)
C23_6 0.176(15) 0.147(11) 0.26(2) -0.008(10) -0.002(13) 0.064(9)
O1_6 0.170(10) 0.172(8) 0.232(13) -0.056(8) -0.068(9) 0.084(8)
O2_6 0.173(10) 0.275(14) 0.142(8) -0.010(8) -0.030(8) 0.114(10)
C24_6 0.183(17) 0.273(17) 0.135(10) 0.006(11) -0.021(13) 0.055(17)
C25_6 0.173(17) 0.276(18) 0.164(13) 0.029(11) -0.035(16) 0.038(19)
O3_6 0.230(16) 0.35(2) 0.177(11) 0.045(11) -0.057(13) 0.041(16)
N1_6 0.209(18) 0.311(18) 0.27(2) 0.003(13) -0.043(16) 0.127(17)
C26_6 0.41(2) 0.37(2) 0.39(4) 0.01(2) -0.10(3) 0.256(19)
C27_6 0.41(3) 0.44(4) 0.66(6) -0.08(3) -0.18(3) 0.29(3)
C28_6 0.38(2) 0.32(2) 0.30(3) 0.08(2) 0.09(3) 0.226(16)
C29_6 0.36(2) 0.20(2) 0.22(2) 0.102(14) 0.076(16) 0.162(19)
C30_6 0.183(17) 0.155(18) 0.29(2) 0.038(13) 0.020(17) 0.057(13)
C31_6 0.164(19) 0.173(18) 0.33(3) 0.056(16) 0.045(16) 0.053(15)
C32_6 0.21(2) 0.18(2) 0.28(3) 0.054(16) 0.048(15) 0.100(18)
C33_6 0.30(2) 0.23(3) 0.25(2) 0.075(15) 0.115(17) 0.13(2)
C34_6 0.35(3) 0.28(3) 0.25(3) 0.00(2) 0.065(18) 0.19(3)
Br_6 0.236(4) 0.236(4) 0.550(9) 0.130(4) 0.080(4) 0.109(3)
O4_6 0.215(19) 0.47(4) 0.56(5) -0.03(3) -0.04(2) 0.20(2)
O5_6 0.183(19) 0.71(6) 0.79(7) -0.26(5) -0.12(3) 0.21(3)
C1_7 0.111(9) 0.120(9) 0.167(9) -0.007(7) -0.007(7) 0.064(6)
C2_7 0.117(9) 0.110(9) 0.160(9) 0.000(8) -0.004(8) 0.053(7)
C3_7 0.136(11) 0.117(10) 0.163(9) -0.012(8) -0.003(8) 0.063(7)
C4_7 0.114(9) 0.127(10) 0.153(8) -0.007(6) -0.003(6) 0.060(7)
C5_7 0.132(10) 0.137(10) 0.148(8) -0.024(8) -0.014(7) 0.067(7)
C6_7 0.116(9) 0.121(8) 0.154(8) -0.018(7) -0.004(7) 0.059(6)
C7_7 0.129(9) 0.134(8) 0.155(11) -0.011(7) -0.016(7) 0.056(6)
C8_7 0.119(10) 0.134(7) 0.157(12) 0.003(8) -0.009(7) 0.058(7)
C9_7 0.128(11) 0.134(9) 0.167(13) -0.014(8) -0.004(7) 0.072(9)
C10_7 0.108(9) 0.133(9) 0.181(11) -0.008(8) 0.004(7) 0.063(9)
C11_7 0.116(10) 0.134(10) 0.184(13) 0.014(8) 0.009(7) 0.073(9)
C12_7 0.105(10) 0.123(8) 0.160(12) -0.024(7) -0.007(7) 0.046(8)
C13_7 0.126(9) 0.145(9) 0.121(10) -0.009(8) -0.011(6) 0.063(9)
C14_7 0.136(12) 0.155(11) 0.168(13) -0.032(10) -0.002(10) 0.072(10)
C15_7 0.115(8) 0.166(15) 0.25(2) -0.054(15) -0.008(10) 0.051(11)
C16_7 0.133(12) 0.164(11) 0.195(14) 0.000(8) 0.021(7) 0.079(10)
C17_7 0.172(14) 0.25(2) 0.224(19) 0.023(15) 0.058(12) 0.146(16)
C18_7 0.181(19) 0.34(3) 0.195(17) -0.045(19) 0.020(12) 0.07(2)
C19_7 0.27(2) 0.221(15) 0.34(3) 0.100(15) 0.17(2) 0.171(17)
C20_7 0.145(10) 0.136(10) 0.157(8) -0.012(7) -0.025(9) 0.057(9)
C21_7 0.182(13) 0.182(12) 0.128(11) -0.004(9) 0.000(10) 0.062(11)
C22_7 0.225(19) 0.178(12) 0.145(12) -0.027(11) -0.016(13) 0.078(13)
C23_7 0.166(12) 0.24(2) 0.200(18) 0.046(15) -0.022(12) 0.095(14)
O1_7 0.127(7) 0.189(10) 0.143(8) -0.010(7) 0.004(5) 0.057(7)
O2_7 0.146(8) 0.150(8) 0.187(8) 0.023(7) -0.040(7) 0.054(7)
C24_7 0.169(16) 0.24(2) 0.219(17) 0.055(15) -0.016(12) 0.104(14)
C25_7 0.136(17) 0.34(3) 0.37(3) 0.22(2) 0.037(17) 0.087(16)
O3_7 0.213(17) 0.34(3) 0.47(3) 0.22(2) -0.029(18) 0.115(16)
N1_7 0.183(16) 0.38(3) 0.214(15) 0.102(17) -0.010(12) 0.097(15)
C26_7 0.35(3) 0.37(4) 0.211(16) 0.077(15) 0.014(16) 0.06(2)
C28_7 0.33(3) 0.36(4) 0.28(3) 0.078(19) 0.11(2) 0.07(2)
C27_7 0.43(5) 0.54(5) 0.244(18) -0.01(3) -0.01(2) 0.17(3)
C29_7 0.19(2) 0.20(2) 0.34(3) 0.088(15) 0.093(15) 0.083(15)
C30_7 0.18(2) 0.21(2) 0.36(3) 0.103(17) 0.132(16) 0.118(17)
C31_7 0.29(3) 0.34(4) 0.38(4) 0.08(2) 0.04(2) 0.15(3)
C32_7 0.40(4) 0.131(16) 0.204(18) 0.115(13) 0.120(18) 0.036(18)
C33_7 0.27(3) 0.099(15) 0.49(4) 0.135(16) 0.23(2) 0.062(16)
C34_7 0.194(19) 0.136(19) 0.51(4) 0.136(18) 0.07(2) 0.085(15)
Br_7 0.244(3) 0.227(3) 0.358(5) 0.068(3) 0.002(3) 0.093(3)
O4_7 0.59(6) 0.61(6) 0.52(5) -0.21(4) -0.21(4) 0.28(4)
O5_7 0.55(5) 0.40(4) 0.22(2) 0.01(2) -0.03(2) 0.16(3)
C1_8 0.137(11) 0.142(8) 0.134(8) -0.016(7) 0.002(8) 0.082(10)
C2_8 0.101(9) 0.128(9) 0.140(8) -0.021(7) -0.007(8) 0.057(8)
C3_8 0.131(11) 0.119(8) 0.148(8) -0.029(7) 0.015(9) 0.049(9)
C4_8 0.134(11) 0.125(9) 0.152(8) -0.020(6) 0.010(8) 0.056(10)
C5_8 0.119(10) 0.119(8) 0.144(8) -0.010(7) 0.002(9) 0.055(8)
C6_8 0.120(10) 0.138(7) 0.140(8) -0.014(6) -0.017(8) 0.071(9)
C7_8 0.159(10) 0.149(8) 0.144(10) -0.009(7) -0.002(9) 0.095(8)
C8_8 0.152(9) 0.136(8) 0.147(12) -0.017(7) -0.009(8) 0.086(7)
C9_8 0.123(9) 0.142(10) 0.140(11) -0.012(7) 0.006(7) 0.085(7)
C10_8 0.127(8) 0.138(9) 0.124(9) -0.018(7) -0.016(7) 0.074(7)
C11_8 0.134(8) 0.135(10) 0.145(11) -0.028(7) -0.030(8) 0.077(7)
C12_8 0.148(9) 0.140(10) 0.131(11) -0.036(7) -0.037(8) 0.082(7)
C13_8 0.148(8) 0.163(10) 0.118(10) -0.019(8) -0.004(8) 0.098(7)
C14_8 0.154(9) 0.150(11) 0.160(13) -0.044(10) -0.053(9) 0.091(8)
C15_8 0.174(14) 0.156(13) 0.146(13) -0.020(10) -0.023(11) 0.097(11)
C16_8 0.138(9) 0.130(8) 0.138(9) -0.024(7) -0.034(7) 0.068(8)
C17_8 0.146(12) 0.145(9) 0.202(16) 0.002(10) -0.007(11) 0.087(9)
C18_8 0.145(9) 0.185(14) 0.27(2) 0.013(16) -0.068(11) 0.066(10)
C19_8 0.211(14) 0.174(14) 0.126(9) -0.018(9) -0.028(9) 0.113(13)
C20_8 0.171(12) 0.143(10) 0.156(8) -0.013(7) 0.014(9) 0.075(9)
C21_8 0.18(3) 0.19(2) 0.15(2) -0.03(2) 0.02(2) 0.11(2)
C22_8 0.27(3) 0.18(2) 0.21(4) 0.07(3) 0.03(3) 0.02(3)
C23_8 0.32(4) 0.23(5) 0.20(3) -0.03(3) -0.05(3) 0.19(3)
C35_8 0.161(19) 0.16(2) 0.140(18) -0.02(2) 0.015(16) 0.094(17)
C36_8 0.22(4) 0.155(15) 0.13(2) -0.022(15) -0.06(2) 0.098(19)
C37_8 0.15(2) 0.13(3) 0.10(2) -0.028(19) -0.015(16) 0.06(2)
C24_8 0.237(18) 0.184(16) 0.206(16) 0.028(12) 0.082(13) 0.138(16)
C25_8 0.34(3) 0.154(16) 0.24(2) 0.049(14) 0.144(17) 0.14(2)
O1_8 0.163(8) 0.153(8) 0.174(9) -0.018(6) -0.029(6) 0.102(7)
O2_8 0.197(9) 0.141(8) 0.147(7) 0.002(6) 0.024(7) 0.103(8)
O3_8 0.44(3) 0.25(2) 0.46(4) 0.15(2) 0.30(3) 0.19(2)
N1_8 0.39(2) 0.181(15) 0.156(11) 0.015(10) 0.028(15) 0.114(17)
C26_8 0.54(4) 0.26(3) 0.157(14) 0.031(10) 0.044(18) 0.14(2)
C27_8 0.55(4) 0.35(3) 0.166(15) 0.000(18) -0.02(3) 0.19(4)
C28_8 0.55(4) 0.21(2) 0.23(2) 0.067(13) -0.04(2) 0.12(2)
C29_8 0.41(3) 0.21(2) 0.21(2) 0.072(13) -0.025(19) 0.16(3)
C30_8 0.242(18) 0.22(2) 0.21(2) 0.086(13) -0.019(14) 0.069(16)
C31_8 0.174(14) 0.23(2) 0.162(14) 0.107(11) 0.036(12) 0.027(15)
C32_8 0.198(14) 0.149(15) 0.185(17) 0.065(12) 0.014(13) 0.048(14)
C33_8 0.31(2) 0.29(3) 0.20(2) 0.080(18) 0.045(17) 0.17(2)
C34_8 0.41(3) 0.26(3) 0.163(18) 0.091(14) 0.060(18) 0.20(3)
Br_8 0.294(4) 0.200(3) 0.231(3) 0.003(2) -0.029(3) 0.093(2)
O4_8 0.54(4) 0.60(6) 0.34(3) -0.14(4) -0.09(3) 0.25(5)
O5_8 0.57(4) 0.35(3) 0.26(2) -0.10(2) -0.05(3) 0.24(3)
K_9 0.232(8) 0.232(8) 0.73(3) -0.080(12) -0.130(12) 0.032(6)
K_10 0.97(6) 0.61(3) 0.54(3) 0.26(3) 0.17(3) 0.56(4)
K_11 0.76(3) 0.280(9) 0.293(10) 0.059(8) 0.251(14) 0.270(14)
K_12 0.88(4) 0.427(18) 0.316(12) 0.088(12) 0.145(17) 0.45(2)

loop_
_atom_type_symbol
_atom_type_description
_atom_type_scat_dispersion_real
_atom_type_scat_dispersion_imag
_atom_type_scat_source
C C 0.0033 0.0016 'International Tables Vol C Tables 4.2.6.8 and 6.1.1.4'
H H 0.0000 0.0000 'International Tables Vol C Tables 4.2.6.8 and 6.1.1.4'
N N 0.0061 0.0033 'International Tables Vol C Tables 4.2.6.8 and 6.1.1.4'
O O 0.0106 0.0060 'International Tables Vol C Tables 4.2.6.8 and 6.1.1.4'
Br Br -0.3340 2.4060 'Sasaki, S. (1989) KEK Rep. 88-14, 1-136'
K K 0.2009 0.2494 'International Tables Vol C Tables 4.2.6.8 and 6.1.1.4'

loop_
_geom_angle_atom_site_label_1
_geom_angle_atom_site_label_2
_geom_angle_atom_site_label_3
_geom_angle
_geom_angle_site_symmetry_3
C2_1 C1_1 C6_1 119.9(11) .
C2_1 C1_1 O2_1 122.7(11) .
C6_1 C1_1 O2_1 117.4(11) .
C3_1 C2_1 C1_1 120.6(11) .
C3_1 C2_1 C14_3 118.4(11) 2_655
C1_1 C2_1 C14_3 121.0(11) 2_655
C2_1 C3_1 C4_1 121.2(12) .
C3_1 C4_1 C5_1 117.3(11) .
C3_1 C4_1 C20_1 123.4(11) .
C5_1 C4_1 C20_1 119.4(11) .
C4_1 C5_1 C6_1 123.4(11) .
C1_1 C6_1 C5_1 117.7(11) .
C1_1 C6_1 C7_1 120.0(11) .
C5_1 C6_1 C7_1 122.3(11) .
C8_1 C7_1 C6_1 115.3(9) .
C13_1 C8_1 C9_1 120.0(11) .
C13_1 C8_1 C7_1 118.5(12) .
C9_1 C8_1 C7_1 121.5(11) .
C8_1 C9_1 C10_1 120.3(12) .
C11_1 C10_1 C9_1 118.7(12) .
C11_1 C10_1 C16_1 119.7(11) .
C9_1 C10_1 C16_1 121.6(11) .
C10_1 C11_1 C12_1 121.1(12) .
C13_1 C12_1 C11_1 119.4(11) .
C13_1 C12_1 C14_1 119.9(11) .
C11_1 C12_1 C14_1 120.7(11) .
C12_1 C13_1 O1_1 118.3(11) .
C12_1 C13_1 C8_1 120.4(11) .
O1_1 C13_1 C8_1 121.4(11) .
C2_2 C14_1 C12_1 111.0(9) .
C10_1 C16_1 C18_1 111.6(11) .
C10_1 C16_1 C17_1 110.7(10) .
C18_1 C16_1 C17_1 105.9(13) .
C10_1 C16_1 C19_1 114.2(13) .
C18_1 C16_1 C19_1 108.4(12) .
C17_1 C16_1 C19_1 105.5(13) .
C4_1 C20_1 C22_1 107.2(13) .
C4_1 C20_1 C23_1 110.4(11) .
C22_1 C20_1 C23_1 109.2(15) .
C4_1 C20_1 C21_1 113.6(13) .
C22_1 C20_1 C21_1 106.9(16) .
C23_1 C20_1 C21_1 109.3(14) .
O2_1 C24_1 C25_1 113.2(14) .
O3_1 C25_1 N1_1 125(2) .
O3_1 C25_1 C24_1 123.5(19) .
N1_1 C25_1 C24_1 111.5(15) .
C13_1 O1_1 C15_1 113.3(11) .
C1_1 O2_1 C24_1 119.5(10) .
C25_1 O3_1 K_9 158.7(19) .
C25_1 N1_1 C26_1 118.1(18) .
N1_1 C26_1 C27_1 107.2(14) .
N1_1 C26_1 C28_1 107.6(13) .
C27_1 C26_1 C28_1 115.5(17) .
O4_1 C27_1 O5_1 119(3) .
O4_1 C27_1 C26_1 122(2) .
O5_1 C27_1 C26_1 118(2) .
O4_1 C27_1 K_10 113(2) .
O5_1 C27_1 K_10 33.8(16) .
C26_1 C27_1 K_10 114.6(15) .
C29_1 C28_1 C26_1 119.8(13) .
C34_1 C29_1 C30_1 118.7(6) .
C34_1 C29_1 C28_1 120.5(8) .
C30_1 C29_1 C28_1 120.7(8) .
C31_1 C30_1 C29_1 120.8(7) .
C30_1 C31_1 C32_1 120.0(7) .
C31_1 C32_1 C33_1 119.6(6) .
C31_1 C32_1 Br_1 120.6(7) .
C33_1 C32_1 Br_1 119.7(7) .
C34_1 C33_1 C32_1 119.7(7) .
C33_1 C34_1 C29_1 121.1(7) .
C27_1 O5_1 K_10 129(2) .
C2_2 C1_2 C6_2 119.7(11) .
C2_2 C1_2 O2_2 119.5(11) .
C6_2 C1_2 O2_2 120.7(11) .
C1_2 C2_2 C3_2 119.3(12) .
C1_2 C2_2 C14_1 121.4(11) .
C3_2 C2_2 C14_1 119.2(11) .
C2_2 C3_2 C4_2 121.4(12) .
C5_2 C4_2 C3_2 118.6(11) .
C5_2 C4_2 C20_2 119.8(11) .
C3_2 C4_2 C20_2 121.6(11) .
C4_2 C5_2 C6_2 121.3(11) .
C1_2 C6_2 C5_2 119.7(11) .
C1_2 C6_2 C7_2 120.3(11) .
C5_2 C6_2 C7_2 120.0(11) .
C8_2 C7_2 C6_2 114.7(9) .
C13_2 C8_2 C9_2 118.2(12) .
C13_2 C8_2 C7_2 122.9(12) .
C9_2 C8_2 C7_2 118.8(12) .
C10_2 C9_2 C8_2 120.9(12) .
C11_2 C10_2 C9_2 119.0(12) .
C11_2 C10_2 C16_2 117.7(12) .
C9_2 C10_2 C16_2 123.3(12) .
C10_2 C11_2 C12_2 121.6(12) .
C11_2 C12_2 C13_2 118.1(11) .
C11_2 C12_2 C14_2 119.8(12) .
C13_2 C12_2 C14_2 122.0(12) .
C8_2 C13_2 C12_2 122.1(11) .
C8_2 C13_2 O1_2 119.6(12) .
C12_2 C13_2 O1_2 118.3(11) .
C12_2 C14_2 C2_3 110.8(9) 2_655
C17_2 C16_2 C18_2 112.6(15) .
C17_2 C16_2 C10_2 115.3(12) .
C18_2 C16_2 C10_2 111.2(14) .
C17_2 C16_2 C19_2 102.2(15) .
C18_2 C16_2 C19_2 105.3(16) .
C10_2 C16_2 C19_2 109.2(12) .
C4_2 C20_2 C23_2 115.2(12) .
C4_2 C20_2 C22_2 113.7(13) .
C23_2 C20_2 C22_2 107.2(14) .
C4_2 C20_2 C21_2 107.2(14) .
C23_2 C20_2 C21_2 105.3(16) .
C22_2 C20_2 C21_2 107.7(15) .
C13_2 O1_2 C15_2 113.9(11) .
C1_2 O2_2 C24_2 112.9(11) .
O2_2 C24_2 C25_2 115.5(14) .
O3_2 C25_2 N1_2 127.7(19) .
O3_2 C25_2 C24_2 119.8(17) .
N1_2 C25_2 C24_2 112.5(15) .
C25_2 O3_2 K_11 136.9(17) .
C25_2 N1_2 C26_2 116.8(16) .
N1_2 C26_2 C27_2 111.0(12) .
N1_2 C26_2 C28_2 110.9(12) .
C27_2 C26_2 C28_2 113.3(14) .
O4_2 C27_2 O5_2 127(2) .
O4_2 C27_2 C26_2 124(2) .
O5_2 C27_2 C26_2 109.1(16) .
O4_2 C27_2 K_12 99.2(18) .
O5_2 C27_2 K_12 29.1(13) .
C26_2 C27_2 K_12 135.6(15) .
C29_2 C28_2 C26_2 116.4(11) .
C34_2 C29_2 C30_2 118.7(6) .
C34_2 C29_2 C28_2 120.9(8) .
C30_2 C29_2 C28_2 120.3(8) .
C31_2 C30_2 C29_2 120.7(7) .
C30_2 C31_2 C32_2 120.1(7) .
C33_2 C32_2 C31_2 119.6(6) .
C33_2 C32_2 Br_2 120.1(7) .
C31_2 C32_2 Br_2 120.3(7) .
C34_2 C33_2 C32_2 119.7(7) .
C29_2 C34_2 C33_2 121.1(7) .
C27_2 O5_2 K_12 136(2) .
C27_2 O5_2 K_11 121.1(15) .
K_12 O5_2 K_11 102.7(12) .
C2_3 C1_3 C6_3 123.0(10) .
C2_3 C1_3 O2_3 121.6(11) .
C6_3 C1_3 O2_3 115.4(11) .
C1_3 C2_3 C3_3 119.6(11) .
C1_3 C2_3 C14_2 121.5(11) 3_665
C3_3 C2_3 C14_2 118.7(11) 3_665
C2_3 C3_3 C4_3 118.8(12) .
C5_3 C4_3 C3_3 119.8(12) .
C5_3 C4_3 C20_3 120.8(12) .
C3_3 C4_3 C20_3 119.3(12) .
C6_3 C5_3 C4_3 122.9(12) .
C5_3 C6_3 C1_3 115.8(11) .
C5_3 C6_3 C7_3 122.0(11) .
C1_3 C6_3 C7_3 122.2(11) .
C8_3 C7_3 C6_3 112.9(9) .
C13_3 C8_3 C9_3 119.3(12) .
C13_3 C8_3 C7_3 119.6(12) .
C9_3 C8_3 C7_3 121.1(12) .
C10_3 C9_3 C8_3 123.5(13) .
C9_3 C10_3 C11_3 115.5(12) .
C9_3 C10_3 C16_3 124.1(13) .
C11_3 C10_3 C16_3 120.4(12) .
C10_3 C11_3 C12_3 122.7(12) .
C13_3 C12_3 C11_3 119.5(12) .
C13_3 C12_3 C14_3 120.4(12) .
C11_3 C12_3 C14_3 120.2(12) .
C12_3 C13_3 C8_3 119.3(11) .
C12_3 C13_3 O1_3 119.6(12) .
C8_3 C13_3 O1_3 120.9(12) .
C12_3 C14_3 C2_1 111.2(9) 3_665
C17_3 C16_3 C10_3 111.5(13) .
C17_3 C16_3 C18_3 111.0(14) .
C10_3 C16_3 C18_3 112.0(14) .
C17_3 C16_3 C19_3 110.2(15) .
C10_3 C16_3 C19_3 107.1(12) .
C18_3 C16_3 C19_3 104.7(15) .
C23_3 C20_3 C4_3 107.6(14) .
C23_3 C20_3 C21_3 107(2) .
C4_3 C20_3 C21_3 110.8(17) .
C23_3 C20_3 C22_3 112.8(17) .
C4_3 C20_3 C22_3 112.8(13) .
C21_3 C20_3 C22_3 106.1(18) .
C13_3 O1_3 C15_3 113.7(11) .
C24_3 O2_3 C1_3 124.2(9) .
O2_3 C24_3 C25_3 112.0(9) .
O3_3 C25_3 N1_3 124.0(11) .
O3_3 C25_3 C24_3 119.7(12) .
N1_3 C25_3 C24_3 116.3(10) .
C25_3 O3_3 K_9 159.1(18) .
C25_3 N1_3 C26_3 124.2(16) .
N1_3 C26_3 C27_3 107.9(3) .
N1_3 C26_3 C28_3 114.5(4) .
C27_3 C26_3 C28_3 113.1(4) .
O4_3 C27_3 O5_3 125(2) .
O4_3 C27_3 C26_3 115.3(17) .
O5_3 C27_3 C26_3 119(2) .
O4_3 C27_3 K_10 126.3(16) .
O5_3 C27_3 K_10 19.3(18) .
C26_3 C27_3 K_10 113.1(13) .
C29_3 C28_3 C26_3 116.5(9) .
C30_3 C29_3 C34_3 118.8(6) .
C30_3 C29_3 C28_3 119.8(8) .
C34_3 C29_3 C28_3 121.3(8) .
C31_3 C30_3 C29_3 121.2(7) .
C30_3 C31_3 C32_3 119.9(7) .
C31_3 C32_3 C33_3 119.5(6) .
C31_3 C32_3 Br_3 119.9(7) .
C33_3 C32_3 Br_3 120.6(7) .
C34_3 C33_3 C32_3 119.9(7) .
C33_3 C34_3 C29_3 120.6(7) .
C27_3 O5_3 K_10 151(3) .
O2_4 C1_4 C6_4 119.7(11) .
O2_4 C1_4 C2_4 119.3(11) .
C6_4 C1_4 C2_4 121.0(11) .
C3_4 C2_4 C1_4 118.1(12) .
C3_4 C2_4 C14_6 122.1(12) 2_655
C1_4 C2_4 C14_6 119.8(12) 2_655
C2_4 C3_4 C4_4 123.1(13) .
C5_4 C4_4 C3_4 116.6(12) .
C5_4 C4_4 C20_4 119.4(12) .
C3_4 C4_4 C20_4 124.0(13) .
C4_4 C5_4 C6_4 123.0(12) .
C1_4 C6_4 C5_4 118.2(11) .
C1_4 C6_4 C7_4 121.2(12) .
C5_4 C6_4 C7_4 120.6(12) .
C6_4 C7_4 C8_4 113.9(9) .
C13_4 C8_4 C9_4 121.0(12) .
C13_4 C8_4 C7_4 121.9(14) .
C9_4 C8_4 C7_4 117.1(13) .
C10_4 C9_4 C8_4 120.0(12) .
C9_4 C10_4 C11_4 119.2(12) .
C9_4 C10_4 C16_4 119.8(12) .
C11_4 C10_4 C16_4 121.0(12) .
C12_4 C11_4 C10_4 120.8(13) .
C11_4 C12_4 C13_4 120.4(12) .
C11_4 C12_4 C14_4 121.9(13) .
C13_4 C12_4 C14_4 117.7(14) .
O1_4 C13_4 C8_4 120.4(15) .
O1_4 C13_4 C12_4 121.1(14) .
C8_4 C13_4 C12_4 118.4(12) .
C12_4 C14_4 C2_5 112.1(10) 2_655
C10_4 C16_4 C18_4 112.5(13) .
C10_4 C16_4 C17_4 116.1(14) .
C18_4 C16_4 C17_4 111.3(14) .
C10_4 C16_4 C19_4 109.5(12) .
C18_4 C16_4 C19_4 101.3(16) .
C17_4 C16_4 C19_4 104.8(16) .
C4_4 C20_4 C21_4 108.8(14) .
C4_4 C20_4 C23_4 108.5(14) .
C21_4 C20_4 C23_4 112.3(19) .
C4_4 C20_4 C22_4 111.9(15) .
C21_4 C20_4 C22_4 104.8(17) .
C23_4 C20_4 C22_4 110.5(17) .
C13_4 O1_4 C15_4 113.8(12) .
C1_4 O2_4 C24_4 114.7(11) .
O2_4 C24_4 C25_4 110.7(14) .
O3_4 C25_4 N1_4 122(2) .
O3_4 C25_4 C24_4 122.8(19) .
N1_4 C25_4 C24_4 115.3(16) .
C25_4 O3_4 K_11 155.7(18) .
C25_4 N1_4 C26_4 119.6(18) .
N1_4 C26_4 C27_4 103.3(13) .
N1_4 C26_4 C28_4 108.3(13) .
C27_4 C26_4 C28_4 119.9(16) .
O4_4 C27_4 O5_4 122(3) .
O4_4 C27_4 C26_4 121(2) .
O5_4 C27_4 C26_4 116(2) .
O4_4 C27_4 K_12 101(2) .
O5_4 C27_4 K_12 46.0(14) .
C26_4 C27_4 K_12 121.9(18) .
C29_4 C28_4 C26_4 118.3(13) .
C34_4 C29_4 C30_4 118.8(6) .
C34_4 C29_4 C28_4 120.3(8) .
C30_4 C29_4 C28_4 120.9(8) .
C31_4 C30_4 C29_4 121.3(7) .
C30_4 C31_4 C32_4 119.3(7) .
C33_4 C32_4 C31_4 119.7(6) .
C33_4 C32_4 Br_4 120.4(7) .
C31_4 C32_4 Br_4 119.8(7) .
C32_4 C33_4 C34_4 120.4(7) .
C29_4 C34_4 C33_4 120.4(7) .
C27_4 O5_4 K_12 111(2) .
O2_5 C1_5 C6_5 120.1(11) .
O2_5 C1_5 C2_5 120.4(12) .
C6_5 C1_5 C2_5 119.5(11) .
C3_5 C2_5 C1_5 121.2(13) .
C3_5 C2_5 C14_4 120.8(12) 3_665
C1_5 C2_5 C14_4 117.9(12) 3_665
C2_5 C3_5 C4_5 119.1(13) .
C3_5 C4_5 C5_5 119.2(12) .
C3_5 C4_5 C20_5 117.0(12) .
C5_5 C4_5 C20_5 123.9(12) .
C6_5 C5_5 C4_5 122.4(12) .
C5_5 C6_5 C1_5 118.6(11) .
C5_5 C6_5 C7_5 121.4(11) .
C1_5 C6_5 C7_5 120.0(11) .
C8_5 C7_5 C6_5 115.7(9) .
C13_5 C8_5 C9_5 117.8(11) .
C13_5 C8_5 C7_5 121.1(12) .
C9_5 C8_5 C7_5 121.1(12) .
C8_5 C9_5 C10_5 122.3(12) .
C11_5 C10_5 C9_5 118.2(12) .
C11_5 C10_5 C16_5 122.3(13) .
C9_5 C10_5 C16_5 119.5(13) .
C10_5 C11_5 C12_5 121.3(13) .
C13_5 C12_5 C11_5 119.0(12) .
C13_5 C12_5 C14_5 120.9(13) .
C11_5 C12_5 C14_5 120.2(13) .
O1_5 C13_5 C12_5 117.8(12) .
O1_5 C13_5 C8_5 120.8(12) .
C12_5 C13_5 C8_5 121.3(11) .
C12_5 C14_5 C2_6 107.4(10) .
C10_5 C16_5 C19_5 113.4(14) .
C10_5 C16_5 C17_5 113.7(13) .
C19_5 C16_5 C17_5 110.8(16) .
C10_5 C16_5 C18_5 106.0(14) .
C19_5 C16_5 C18_5 105.9(17) .
C17_5 C16_5 C18_5 106.4(18) .
C23_5 C20_5 C4_5 113.5(13) .
C23_5 C20_5 C22_5 106.3(15) .
C4_5 C20_5 C22_5 108.4(13) .
C23_5 C20_5 C21_5 107.5(14) .
C4_5 C20_5 C21_5 110.8(13) .
C22_5 C20_5 C21_5 110.2(14) .
C13_5 O1_5 C15_5 113.8(11) .
C1_5 O2_5 C24_5 118.1(11) .
O2_5 C24_5 C25_5 110.4(14) .
O3_5 C25_5 N1_5 127(2) .
O3_5 C25_5 C24_5 115.6(18) .
N1_5 C25_5 C24_5 117.2(16) .
C25_5 O3_5 K_11 146.4(19) .
C25_5 N1_5 C26_5 128.8(17) .
N1_5 C26_5 C27_5 109.8(13) .
N1_5 C26_5 C28_5 114.1(12) .
C27_5 C26_5 C28_5 106.3(14) .
O4_5 C27_5 O5_5 127(2) .
O4_5 C27_5 C26_5 118.4(19) .
O5_5 C27_5 C26_5 114.3(19) .
O4_5 C27_5 K_12 141.8(19) .
O5_5 C27_5 K_12 36.0(12) .
C26_5 C27_5 K_12 90.7(11) .
C29_5 C28_5 C26_5 115.8(12) .
C30_5 C29_5 C34_5 118.8(6) .
C30_5 C29_5 C28_5 119.9(8) .
C34_5 C29_5 C28_5 121.3(8) .
C31_5 C30_5 C29_5 121.1(7) .
C30_5 C31_5 C32_5 119.7(7) .
C33_5 C32_5 C31_5 119.7(6) .
C33_5 C32_5 Br_5 121.0(7) .
C31_5 C32_5 Br_5 119.3(7) .
C32_5 C33_5 C34_5 120.0(7) .
C33_5 C34_5 C29_5 120.6(7) .
C27_5 O5_5 K_12 125.7(17) .
C2_6 C1_6 C6_6 121.9(12) .
C2_6 C1_6 O2_6 118.3(13) .
C6_6 C1_6 O2_6 119.8(13) .
C3_6 C2_6 C1_6 117.3(13) .
C3_6 C2_6 C14_5 122.8(12) .
C1_6 C2_6 C14_5 119.9(13) .
C2_6 C3_6 C4_6 123.2(13) .
C3_6 C4_6 C5_6 117.6(13) .
C3_6 C4_6 C20_6 120.6(12) .
C5_6 C4_6 C20_6 121.8(13) .
C6_6 C5_6 C4_6 121.1(13) .
C5_6 C6_6 C1_6 118.9(12) .
C5_6 C6_6 C7_6 119.5(13) .
C1_6 C6_6 C7_6 121.7(14) .
C6_6 C7_6 C8_6 112.3(11) .
C9_6 C8_6 C13_6 117.4(13) .
C9_6 C8_6 C7_6 120.7(14) .
C13_6 C8_6 C7_6 122.0(15) .
C10_6 C9_6 C8_6 122.9(14) .
C9_6 C10_6 C11_6 119.0(13) .
C9_6 C10_6 C16_6 118.3(15) .
C11_6 C10_6 C16_6 122.7(15) .
C10_6 C11_6 C12_6 119.0(13) .
C13_6 C12_6 C11_6 121.2(13) .
C13_6 C12_6 C14_6 120.1(14) .
C11_6 C12_6 C14_6 118.7(14) .
O1_6 C13_6 C12_6 116.7(14) .
O1_6 C13_6 C8_6 122.7(15) .
C12_6 C13_6 C8_6 120.6(13) .
C12_6 C14_6 C2_4 113.1(10) 3_665
C10_6 C16_6 C18_6 113.2(14) .
C10_6 C16_6 C17_6 110.8(15) .
C18_6 C16_6 C17_6 106.9(15) .
C10_6 C16_6 C19_6 106.4(13) .
C18_6 C16_6 C19_6 109.3(15) .
C17_6 C16_6 C19_6 110.4(17) .
C23_6 C20_6 C4_6 115.3(14) .
C23_6 C20_6 C21_6 108.7(14) .
C4_6 C20_6 C21_6 112.7(13) .
C23_6 C20_6 C22_6 106.1(14) .
C4_6 C20_6 C22_6 107.3(15) .
C21_6 C20_6 C22_6 106.1(16) .
C13_6 O1_6 C15_6 115.7(12) .
C1_6 O2_6 C24_6 116.9(12) .
O2_6 C24_6 C25_6 113.0(15) .
O3_6 C25_6 N1_6 119.6(19) .
O3_6 C25_6 C24_6 123.1(18) .
N1_6 C25_6 C24_6 117.3(16) .
C25_6 O3_6 K_9 140.4(17) .
C25_6 N1_6 C26_6 115.2(17) .
N1_6 C26_6 C27_6 116.6(13) .
N1_6 C26_6 C28_6 110.4(13) .
C27_6 C26_6 C28_6 108.4(13) .
O4_6 C27_6 O5_6 127(2) .
O4_6 C27_6 C26_6 122.6(19) .
O5_6 C27_6 C26_6 110.2(17) .
O4_6 C27_6 K_10 87.2(16) .
O5_6 C27_6 K_10 40.5(13) .
C26_6 C27_6 K_10 147.3(15) .
C29_6 C28_6 C26_6 115.0(11) .
C30_6 C29_6 C34_6 118.9(6) .
C30_6 C29_6 C28_6 120.8(8) .
C34_6 C29_6 C28_6 120.3(8) .
C31_6 C30_6 C29_6 120.5(7) .
C30_6 C31_6 C32_6 119.9(7) .
C31_6 C32_6 C33_6 120.3(6) .
C31_6 C32_6 Br_6 119.9(7) .
C33_6 C32_6 Br_6 119.7(7) .
C34_6 C33_6 C32_6 119.2(7) .
C33_6 C34_6 C29_6 121.2(7) .
C27_6 O5_6 K_10 119.0(19) .
C27_6 O5_6 K_9 127.6(16) .
K_10 O5_6 K_9 104.6(13) .
C6_7 C1_7 O2_7 119.1(11) .
C6_7 C1_7 C2_7 120.5(11) .
O2_7 C1_7 C2_7 120.4(11) .
C3_7 C2_7 C1_7 119.2(12) .
C3_7 C2_7 C14_7 119.3(11) 3_665
C1_7 C2_7 C14_7 121.4(12) 3_665
C2_7 C3_7 C4_7 122.9(12) .
C3_7 C4_7 C5_7 116.1(11) .
C3_7 C4_7 C20_7 120.2(11) .
C5_7 C4_7 C20_7 123.6(11) .
C6_7 C5_7 C4_7 123.1(12) .
C1_7 C6_7 C5_7 118.1(11) .
C1_7 C6_7 C7_7 121.8(11) .
C5_7 C6_7 C7_7 120.1(11) .
C8_7 C7_7 C6_7 115.7(9) .
C9_7 C8_7 C13_7 119.4(11) .
C9_7 C8_7 C7_7 119.5(11) .
C13_7 C8_7 C7_7 121.1(11) .
C10_7 C9_7 C8_7 121.2(11) .
C9_7 C10_7 C11_7 117.6(11) .
C9_7 C10_7 C16_7 120.2(11) .
C11_7 C10_7 C16_7 122.2(12) .
C12_7 C11_7 C10_7 122.4(11) .
C13_7 C12_7 C11_7 118.2(11) .
C13_7 C12_7 C14_7 121.6(12) .
C11_7 C12_7 C14_7 120.2(11) .
O1_7 C13_7 C12_7 120.2(12) .
O1_7 C13_7 C8_7 119.0(12) .
C12_7 C13_7 C8_7 120.8(11) .
C12_7 C14_7 C2_7 113.8(10) 2_655
C17_7 C16_7 C10_7 110.6(12) .
C17_7 C16_7 C19_7 113.8(14) .
C10_7 C16_7 C19_7 114.9(13) .
C17_7 C16_7 C18_7 106.6(15) .
C10_7 C16_7 C18_7 107.3(12) .
C19_7 C16_7 C18_7 102.7(16) .
C23_7 C20_7 C4_7 105.3(12) .
C23_7 C20_7 C22_7 112.1(14) .
C4_7 C20_7 C22_7 108.8(12) .
C23_7 C20_7 C21_7 108.0(13) .
C4_7 C20_7 C21_7 115.0(12) .
C22_7 C20_7 C21_7 107.7(13) .
C13_7 O1_7 C15_7 113.0(11) .
C1_7 O2_7 C24_7 114.6(12) .
O2_7 C24_7 C25_7 114.7(15) .
O3_7 C25_7 N1_7 129.2(19) .
O3_7 C25_7 C24_7 118.8(18) .
N1_7 C25_7 C24_7 112.0(15) .
C25_7 N1_7 C26_7 112.1(15) .
N1_7 C26_7 C27_7 117.6(14) .
N1_7 C26_7 C28_7 109.9(12) .
C27_7 C26_7 C28_7 108.3(14) .
C29_7 C28_7 C26_7 121.3(11) .
O4_7 C27_7 O5_7 132(2) .
O4_7 C27_7 C26_7 117(2) .
O5_7 C27_7 C26_7 110.9(18) .
O4_7 C27_7 K_10 82.2(19) .
O5_7 C27_7 K_10 50.3(12) .
C26_7 C27_7 K_10 157.7(16) .
C34_7 C29_7 C30_7 118.6(6) .
C34_7 C29_7 C28_7 122.5(8) .
C30_7 C29_7 C28_7 118.8(8) .
C31_7 C30_7 C29_7 119.8(7) .
C30_7 C31_7 C32_7 120.7(7) .
C33_7 C32_7 C31_7 120.0(6) .
C33_7 C32_7 Br_7 121.4(7) .
C31_7 C32_7 Br_7 118.0(7) .
C32_7 C33_7 C34_7 118.0(7) .
C29_7 C34_7 C33_7 122.4(7) .
C27_7 O4_7 K_10 74.3(18) .
C27_7 O5_7 K_10 105.2(18) .
C27_7 O5_7 K_9 142.2(17) .
K_10 O5_7 K_9 110.9(11) .
C2_8 C1_8 C6_8 123.4(11) .
C2_8 C1_8 O2_8 117.8(11) .
C6_8 C1_8 O2_8 118.8(10) .
C1_8 C2_8 C3_8 117.1(11) .
C1_8 C2_8 C14_8 124.3(11) 2_655
C3_8 C2_8 C14_8 118.5(11) 2_655
C4_8 C3_8 C2_8 122.2(12) .
C3_8 C4_8 C5_8 118.4(11) .
C3_8 C4_8 C20_8 121.3(11) .
C5_8 C4_8 C20_8 120.4(11) .
C6_8 C5_8 C4_8 122.5(11) .
C5_8 C6_8 C1_8 116.3(10) .
C5_8 C6_8 C7_8 122.1(11) .
C1_8 C6_8 C7_8 121.5(11) .
C8_8 C7_8 C6_8 113.8(9) .
C9_8 C8_8 C13_8 121.7(11) .
C9_8 C8_8 C7_8 117.8(11) .
C13_8 C8_8 C7_8 120.5(11) .
C10_8 C9_8 C8_8 119.6(11) .
C11_8 C10_8 C9_8 117.9(11) .
C11_8 C10_8 C16_8 120.0(11) .
C9_8 C10_8 C16_8 122.1(10) .
C10_8 C11_8 C12_8 123.4(11) .
C13_8 C12_8 C11_8 118.1(11) .
C13_8 C12_8 C14_8 123.2(12) .
C11_8 C12_8 C14_8 118.7(11) .
O1_8 C13_8 C12_8 117.7(11) .
O1_8 C13_8 C8_8 123.1(11) .
C12_8 C13_8 C8_8 119.2(11) .
C12_8 C14_8 C2_8 113.6(9) 3_665
C17_8 C16_8 C10_8 114.6(10) .
C17_8 C16_8 C18_8 106.2(12) .
C10_8 C16_8 C18_8 111.5(12) .
C17_8 C16_8 C19_8 108.4(12) .
C10_8 C16_8 C19_8 103.0(9) .
C18_8 C16_8 C19_8 113.3(13) .
C4_8 C20_8 C22_8 110(2) .
C4_8 C20_8 C36_8 116.5(17) .
C22_8 C20_8 C36_8 43.5(19) .
C4_8 C20_8 C21_8 107.6(16) .
C22_8 C20_8 C21_8 111(2) .
C36_8 C20_8 C21_8 134(2) .
C4_8 C20_8 C23_8 109.5(19) .
C22_8 C20_8 C23_8 110(2) .
C36_8 C20_8 C23_8 67.2(19) .
C21_8 C20_8 C23_8 109.4(18) .
C4_8 C20_8 C37_8 106.5(15) .
C22_8 C20_8 C37_8 70(2) .
C36_8 C20_8 C37_8 108.2(10) .
C21_8 C20_8 C37_8 44.7(14) .
C23_8 C20_8 C37_8 141(2) .
C4_8 C20_8 C35_8 110.2(15) .
C22_8 C20_8 C35_8 139(2) .
C36_8 C20_8 C35_8 107.2(9) .
C21_8 C20_8 C35_8 65.7(14) .
C23_8 C20_8 C35_8 45.8(16) .
C37_8 C20_8 C35_8 107.9(9) .
O2_8 C24_8 C25_8 113.1(14) .
O3_8 C25_8 N1_8 120.1(19) .
O3_8 C25_8 C24_8 123.0(18) .
N1_8 C25_8 C24_8 116.8(16) .
C13_8 O1_8 C15_8 114.6(11) .
C24_8 O2_8 C1_8 116.5(10) .
C25_8 N1_8 C26_8 121.0(18) .
N1_8 C26_8 C27_8 109.4(12) .
N1_8 C26_8 C28_8 107.2(13) .
C27_8 C26_8 C28_8 115.0(14) .
O4_8 C27_8 O5_8 129(2) .
O4_8 C27_8 C26_8 114.2(19) .
O5_8 C27_8 C26_8 117.0(18) .
O4_8 C27_8 K_12 84.3(17) .
O5_8 C27_8 K_12 46.4(10) .
C26_8 C27_8 K_12 158.5(15) .
C29_8 C28_8 C26_8 112.2(10) .
C30_8 C29_8 C34_8 118.9(6) .
C30_8 C29_8 C28_8 121.2(8) .
C34_8 C29_8 C28_8 119.9(8) .
C29_8 C30_8 C31_8 120.9(7) .
C32_8 C31_8 C30_8 119.2(7) .
C31_8 C32_8 C33_8 120.0(6) .
C31_8 C32_8 Br_8 121.2(7) .
C33_8 C32_8 Br_8 118.6(7) .
C34_8 C33_8 C32_8 119.8(7) .
C33_8 C34_8 C29_8 121.2(7) .
C27_8 O4_8 K_12 72.7(16) .
C27_8 O5_8 K_12 110.5(15) .
C27_8 O5_8 K_11 144.2(14) .
K_12 O5_8 K_11 105.2(9) .
O_1017 K_9 O3_3 97.3(15) .
O_1017 K_9 O5_6 170.1(16) .
O3_3 K_9 O5_6 92.3(11) .
O_1017 K_9 O5_7 110.9(16) .
O3_3 K_9 O5_7 85.3(11) .
O5_6 K_9 O5_7 67.2(7) .
O_1017 K_9 O3_1 81.9(16) .
O3_3 K_9 O3_1 174.4(10) .
O5_6 K_9 O3_1 88.3(10) .
O5_7 K_9 O3_1 89.8(11) .
O_1017 K_9 O3_6 110.5(15) .
O3_3 K_9 O3_6 85.2(8) .
O5_6 K_9 O3_6 72.8(8) .
O5_7 K_9 O3_6 138.4(9) .
O3_1 K_9 O3_6 100.4(6) .
O_1017 K_9 K_10 143.5(15) .
O3_3 K_9 K_10 86.9(9) .
O5_6 K_9 K_10 34.3(4) .
O5_7 K_9 K_10 33.0(4) .
O3_1 K_9 K_10 90.5(8) .
O3_6 K_9 K_10 106.0(7) .
O5_7 K_10 O5_6 77.1(12) .
O5_7 K_10 O5_3 92.4(16) .
O5_6 K_10 O5_3 81.3(13) .
O5_7 K_10 O5_1 79.6(14) .
O5_6 K_10 O5_1 102.4(17) .
O5_3 K_10 O5_1 170.0(19) .
O5_7 K_10 O_1008 155.8(18) .
O5_6 K_10 O_1008 78.7(17) .
O5_3 K_10 O_1008 83.6(18) .
O5_1 K_10 O_1008 106(2) .
O5_7 K_10 C27_7 24.4(6) .
O5_6 K_10 C27_7 101.3(12) .
O5_3 K_10 C27_7 92.8(13) .
O5_1 K_10 C27_7 77.5(14) .
O_1008 K_10 C27_7 176.3(19) .
O5_7 K_10 O4_7 47.9(8) .
O5_6 K_10 O4_7 124.8(12) .
O5_3 K_10 O4_7 95.3(15) .
O5_1 K_10 O4_7 75.0(17) .
O_1008 K_10 O4_7 156.1(17) .
C27_7 K_10 O4_7 23.5(4) .
O5_7 K_10 C27_1 76.6(11) .
O5_6 K_10 C27_1 85.6(14) .
O5_3 K_10 C27_1 164.5(13) .
O5_1 K_10 C27_1 16.9(8) .
O_1008 K_10 C27_1 101.9(18) .
C27_7 K_10 C27_1 81.7(8) .
O4_7 K_10 C27_1 85.4(13) .
O5_7 K_10 C27_6 94.4(11) .
O5_6 K_10 C27_6 20.5(6) .
O5_3 K_10 C27_6 91.3(10) .
O5_1 K_10 C27_6 95.2(14) .
O_1008 K_10 C27_6 62.0(16) .
C27_7 K_10 C27_6 118.8(10) .
O4_7 K_10 C27_6 141.8(10) .
C27_1 K_10 C27_6 78.9(9) .
O5_7 K_10 C27_3 95.7(11) .
O5_6 K_10 C27_3 73.0(10) .
O5_3 K_10 C27_3 10.0(9) .
O5_1 K_10 C27_3 174.2(11) .
O_1008 K_10 C27_3 76.8(15) .
C27_7 K_10 C27_3 99.7(9) .
O4_7 K_10 C27_3 104.5(13) .
C27_1 K_10 C27_3 158.4(9) .
C27_6 K_10 C27_3 81.7(6) .
O5_7 K_10 K_9 36.1(8) .
O5_6 K_10 K_9 41.1(10) .
O5_3 K_10 K_9 84.5(12) .
O5_1 K_10 K_9 92.3(10) .
O_1008 K_10 K_9 119.7(16) .
C27_7 K_10 K_9 60.2(7) .
O4_7 K_10 K_9 83.7(7) .
C27_1 K_10 K_9 80.2(7) .
C27_6 K_10 K_9 59.5(7) .
C27_3 K_10 K_9 81.8(6) .
O_1018 K_11 O_1019 67.1(18) .
O_1018 K_11 O3_2 124.9(15) .
O_1019 K_11 O3_2 58.2(14) .
O_1018 K_11 O3_4 85.9(13) .
O_1019 K_11 O3_4 88.5(14) .
O3_2 K_11 O3_4 98.5(6) .
O_1018 K_11 O5_8 92.7(13) .
O_1019 K_11 O5_8 153.7(14) .
O3_2 K_11 O5_8 141.3(9) .
O3_4 K_11 O5_8 72.8(8) .
O_1018 K_11 O3_5 77.8(13) .
O_1019 K_11 O3_5 93.8(15) .
O3_2 K_11 O3_5 98.6(7) .
O3_4 K_11 O3_5 161.1(8) .
O5_8 K_11 O3_5 98.2(9) .
O_1018 K_11 O5_2 152.3(14) .
O_1019 K_11 O5_2 138.1(14) .
O3_2 K_11 O5_2 80.1(7) .
O3_4 K_11 O5_2 103.2(9) .
O5_8 K_11 O5_2 66.1(6) .
O3_5 K_11 O5_2 87.5(10) .
O_1018 K_11 K_12 123.7(13) .
O_1019 K_11 K_12 168.1(14) .
O3_2 K_11 K_12 111.4(7) .
O3_4 K_11 K_12 87.5(7) .
O5_8 K_11 K_12 32.9(3) .
O3_5 K_11 K_12 93.6(7) .
O5_2 K_11 K_12 33.2(3) .
O5_4 K_12 O_1001 107(2) .
O5_4 K_12 O5_2 91.8(15) .
O_1001 K_12 O5_2 161(2) .
O5_4 K_12 O5_8 58.4(16) .
O_1001 K_12 O5_8 106(2) .
O5_2 K_12 O5_8 86.0(12) .
O5_4 K_12 O_1002 106.1(16) .
O_1001 K_12 O_1002 102(3) .
O5_2 K_12 O_1002 69.1(15) .
O5_8 K_12 O_1002 151.0(15) .
O5_4 K_12 O5_5 167.6(17) .
O_1001 K_12 O5_5 76(2) .
O5_2 K_12 O5_5 86.4(12) .
O5_8 K_12 O5_5 109.2(11) .
O_1002 K_12 O5_5 84.6(14) .
O5_4 K_12 O4_8 72.8(11) .
O_1001 K_12 O4_8 61(2) .
O5_2 K_12 O4_8 130.6(12) .
O5_8 K_12 O4_8 45.6(7) .
O_1002 K_12 O4_8 159.9(14) .
O5_5 K_12 O4_8 99.2(12) .
O5_4 K_12 C27_8 60.5(12) .
O_1001 K_12 C27_8 83(2) .
O5_2 K_12 C27_8 109.0(12) .
O5_8 K_12 C27_8 23.1(5) .
O_1002 K_12 C27_8 166.6(13) .
O5_5 K_12 C27_8 108.6(10) .
O4_8 K_12 C27_8 23.0(4) .
O5_4 K_12 C27_5 151.9(17) .
O_1001 K_12 C27_5 92(2) .
O5_2 K_12 C27_5 71.4(10) .
O5_8 K_12 C27_5 97.1(9) .
O_1002 K_12 C27_5 89.1(12) .
O5_5 K_12 C27_5 18.3(6) .
O4_8 K_12 C27_5 100.7(10) .
C27_8 K_12 C27_5 103.0(7) .
O5_4 K_12 C27_2 101.1(12) .
O_1001 K_12 C27_2 148(2) .
O5_2 K_12 C27_2 15.0(7) .
O5_8 K_12 C27_2 100.9(10) .
O_1002 K_12 C27_2 55.3(12) .
O5_5 K_12 C27_2 79.9(8) .
O4_8 K_12 C27_2 144.7(9) .
C27_8 K_12 C27_2 123.9(9) .
C27_5 K_12 C27_2 68.0(6) .
O5_4 K_12 C27_4 22.5(7) .
O_1001 K_12 C27_4 117(2) .
O5_2 K_12 C27_4 79.3(10) .
O5_8 K_12 C27_4 76.6(11) .
O_1002 K_12 C27_4 84.1(13) .
O5_5 K_12 C27_4 164.3(10) .
O4_8 K_12 C27_4 95.1(9) .
C27_8 K_12 C27_4 82.5(8) .
C27_5 K_12 C27_4 150.5(9) .
C27_2 K_12 C27_4 84.7(7) .
O5_4 K_12 K_11 69.7(16) .
O_1001 K_12 K_11 146(2) .
O5_2 K_12 K_11 44.1(9) .
O5_8 K_12 K_11 41.9(7) .
O_1002 K_12 K_11 111.7(12) .
O5_5 K_12 K_11 101.0(7) .
O4_8 K_12 K_11 87.1(6) .
C27_8 K_12 K_11 65.0(6) .
C27_5 K_12 K_11 82.8(5) .
C27_2 K_12 K_11 59.0(6) .
C27_4 K_12 K_11 73.2(8) .
O2_16 C_16 O1_16 112(5) .

loop_
_geom_bond_atom_site_label_1
_geom_bond_atom_site_label_2
_geom_bond_distance
_geom_bond_site_symmetry_2
C1_1 C2_1 1.378(9) .
C1_1 C6_1 1.390(9) .
C1_1 O2_1 1.388(12) .
C2_1 C3_1 1.382(9) .
C2_1 C14_3 1.530(18) 2_655
C3_1 C4_1 1.375(9) .
C4_1 C5_1 1.379(9) .
C4_1 C20_1 1.504(14) .
C5_1 C6_1 1.389(9) .
C6_1 C7_1 1.535(14) .
C7_1 C8_1 1.516(14) .
C8_1 C13_1 1.383(9) .
C8_1 C9_1 1.381(9) .
C9_1 C10_1 1.394(9) .
C10_1 C11_1 1.387(9) .
C10_1 C16_1 1.535(15) .
C11_1 C12_1 1.380(9) .
C12_1 C13_1 1.382(9) .
C12_1 C14_1 1.534(14) .
C13_1 O1_1 1.396(13) .
C14_1 C2_2 1.541(18) .
C15_1 O1_1 1.408(13) .
C16_1 C18_1 1.513(14) .
C16_1 C17_1 1.545(15) .
C16_1 C19_1 1.540(15) .
C20_1 C22_1 1.549(16) .
C20_1 C23_1 1.536(15) .
C20_1 C21_1 1.520(16) .
C24_1 O2_1 1.395(14) .
C24_1 C25_1 1.456(16) .
C25_1 O3_1 1.230(15) .
C25_1 N1_1 1.364(17) .
O3_1 K_9 2.743(19) .
N1_1 C26_1 1.451(16) .
C26_1 C27_1 1.494(16) .
C26_1 C28_1 1.543(16) .
C27_1 O4_1 1.266(18) .
C27_1 O5_1 1.263(17) .
C27_1 K_10 3.36(3) .
C28_1 C29_1 1.522(8) .
C29_1 C34_1 1.381(8) .
C29_1 C30_1 1.383(8) .
C30_1 C31_1 1.381(8) .
C31_1 C32_1 1.384(8) .
C32_1 C33_1 1.385(8) .
C32_1 Br_1 1.872(8) .
C33_1 C34_1 1.381(8) .
O5_1 K_10 2.418(7) .
C1_2 C2_2 1.392(9) .
C1_2 C6_2 1.386(9) .
C1_2 O2_2 1.398(13) .
C2_2 C3_2 1.388(9) .
C3_2 C4_2 1.376(9) .
C4_2 C5_2 1.383(9) .
C4_2 C20_2 1.524(15) .
C5_2 C6_2 1.382(9) .
C6_2 C7_2 1.543(14) .
C7_2 C8_2 1.514(14) .
C8_2 C13_2 1.376(9) .
C8_2 C9_2 1.387(9) .
C9_2 C10_2 1.387(9) .
C10_2 C11_2 1.372(9) .
C10_2 C16_2 1.537(15) .
C11_2 C12_2 1.380(9) .
C12_2 C13_2 1.383(9) .
C12_2 C14_2 1.509(14) .
C13_2 O1_2 1.398(13) .
C14_2 C2_3 1.523(18) 2_655
C15_2 O1_2 1.413(13) .
C16_2 C17_2 1.501(15) .
C16_2 C18_2 1.537(16) .
C16_2 C19_2 1.577(16) .
C20_2 C23_2 1.516(15) .
C20_2 C22_2 1.529(16) .
C20_2 C21_2 1.565(16) .
O2_2 C24_2 1.406(14) .
C24_2 C25_2 1.493(16) .
C25_2 O3_2 1.216(15) .
C25_2 N1_2 1.344(16) .
O3_2 K_11 2.758(19) .
N1_2 C26_2 1.468(15) .
C26_2 C27_2 1.510(16) .
C26_2 C28_2 1.508(15) .
C27_2 O4_2 1.237(17) .
C27_2 O5_2 1.288(18) .
C27_2 K_12 3.46(2) .
C28_2 C29_2 1.523(8) .
C29_2 C34_2 1.377(8) .
C29_2 C30_2 1.385(8) .
C30_2 C31_2 1.374(8) .
C31_2 C32_2 1.380(8) .
C32_2 C33_2 1.386(8) .
C32_2 Br_2 1.866(7) .
C33_2 C34_2 1.378(8) .
O5_2 K_12 2.415(7) .
O5_2 K_11 3.07(4) .
C1_3 C2_3 1.379(9) .
C1_3 C6_3 1.378(9) .
C1_3 O2_3 1.399(11) .
C2_3 C3_3 1.380(9) .
C2_3 C14_2 1.523(18) 3_665
C3_3 C4_3 1.381(9) .
C4_3 C5_3 1.378(9) .
C4_3 C20_3 1.523(15) .
C5_3 C6_3 1.378(9) .
C6_3 C7_3 1.551(14) .
C7_3 C8_3 1.511(14) .
C8_3 C13_3 1.375(9) .
C8_3 C9_3 1.388(9) .
C9_3 C10_3 1.381(9) .
C10_3 C11_3 1.385(9) .
C10_3 C16_3 1.528(15) .
C11_3 C12_3 1.393(9) .
C12_3 C13_3 1.388(9) .
C12_3 C14_3 1.531(14) .
C13_3 O1_3 1.379(13) .
C14_3 C2_1 1.530(18) 3_665
C15_3 O1_3 1.438(14) .
C16_3 C17_3 1.503(15) .
C16_3 C18_3 1.549(16) .
C16_3 C19_3 1.565(16) .
C20_3 C23_3 1.489(17) .
C20_3 C21_3 1.564(17) .
C20_3 C22_3 1.526(16) .
O2_3 C24_3 1.357(4) .
C24_3 C25_3 1.494(14) .
C25_3 O3_3 1.231(15) .
C25_3 N1_3 1.351(15) .
O3_3 K_9 2.722(17) .
N1_3 C26_3 1.460(4) .
C26_3 C27_3 1.509(4) .
C26_3 C28_3 1.532(4) .
C27_3 O4_3 1.281(18) .
C27_3 O5_3 1.268(17) .
C27_3 K_10 3.58(2) .
C28_3 C29_3 1.515(8) .
C29_3 C30_3 1.385(8) .
C29_3 C34_3 1.381(8) .
C30_3 C31_3 1.372(8) .
C31_3 C32_3 1.386(8) .
C32_3 C33_3 1.389(8) .
C32_3 Br_3 1.855(8) .
C33_3 C34_3 1.383(8) .
O5_3 K_10 2.418(7) .
C1_4 O2_4 1.361(13) .
C1_4 C6_4 1.381(9) .
C1_4 C2_4 1.388(9) .
C2_4 C3_4 1.375(9) .
C2_4 C14_6 1.53(2) 2_655
C3_4 C4_4 1.380(9) .
C4_4 C5_4 1.376(9) .
C4_4 C20_4 1.505(15) .
C5_4 C6_4 1.382(9) .
C6_4 C7_4 1.524(14) .
C7_4 C8_4 1.532(15) .
C8_4 C13_4 1.386(9) .
C8_4 C9_4 1.388(9) .
C9_4 C10_4 1.383(9) .
C10_4 C11_4 1.377(9) .
C10_4 C16_4 1.538(15) .
C11_4 C12_4 1.386(9) .
C12_4 C13_4 1.388(9) .
C12_4 C14_4 1.502(15) .
C13_4 O1_4 1.372(14) .
C14_4 C2_5 1.60(2) 2_655
C15_4 O1_4 1.459(14) .
C16_4 C18_4 1.521(16) .
C16_4 C17_4 1.524(16) .
C16_4 C19_4 1.594(17) .
C20_4 C21_4 1.516(16) .
C20_4 C23_4 1.518(16) .
C20_4 C22_4 1.546(16) .
O2_4 C24_4 1.441(15) .
C24_4 C25_4 1.492(16) .
C25_4 O3_4 1.198(15) .
C25_4 N1_4 1.336(16) .
O3_4 K_11 2.823(18) .
N1_4 C26_4 1.479(16) .
C26_4 C27_4 1.491(16) .
C26_4 C28_4 1.537(16) .
C27_4 O4_4 1.233(18) .
C27_4 O5_4 1.288(18) .
C27_4 K_12 3.13(3) .
C28_4 C29_4 1.518(8) .
C29_4 C34_4 1.386(8) .
C29_4 C30_4 1.382(8) .
C30_4 C31_4 1.383(8) .
C31_4 C32_4 1.389(8) .
C32_4 C33_4 1.381(8) .
C32_4 Br_4 1.877(8) .
C33_4 C34_4 1.380(8) .
O5_4 K_12 2.418(8) .
C1_5 O2_5 1.384(12) .
C1_5 C6_5 1.387(9) .
C1_5 C2_5 1.389(9) .
C2_5 C3_5 1.386(9) .
C2_5 C14_4 1.60(2) 3_665
C3_5 C4_5 1.388(9) .
C4_5 C5_5 1.375(9) .
C4_5 C20_5 1.513(15) .
C5_5 C6_5 1.381(9) .
C6_5 C7_5 1.520(13) .
C7_5 C8_5 1.509(14) .
C8_5 C13_5 1.389(9) .
C8_5 C9_5 1.383(9) .
C9_5 C10_5 1.385(9) .
C10_5 C11_5 1.374(9) .
C10_5 C16_5 1.525(15) .
C11_5 C12_5 1.391(9) .
C12_5 C13_5 1.380(9) .
C12_5 C14_5 1.538(15) .
C13_5 O1_5 1.363(13) .
C14_5 C2_6 1.56(2) .
C15_5 O1_5 1.456(14) .
C16_5 C19_5 1.513(16) .
C16_5 C17_5 1.493(15) .
C16_5 C18_5 1.550(16) .
C20_5 C23_5 1.539(16) .
C20_5 C22_5 1.528(15) .
C20_5 C21_5 1.527(15) .
O2_5 C24_5 1.391(14) .
C24_5 C25_5 1.511(16) .
C25_5 O3_5 1.194(15) .
C25_5 N1_5 1.342(16) .
O3_5 K_11 2.82(2) .
N1_5 C26_5 1.423(15) .
C26_5 C27_5 1.533(16) .
C26_5 C28_5 1.553(15) .
C27_5 O4_5 1.270(17) .
C27_5 O5_5 1.291(17) .
C27_5 K_12 3.34(3) .
C28_5 C29_5 1.519(8) .
C29_5 C30_5 1.385(8) .
C29_5 C34_5 1.382(8) .
C30_5 C31_5 1.370(8) .
C31_5 C32_5 1.393(8) .
C32_5 C33_5 1.378(8) .
C32_5 Br_5 1.875(8) .
C33_5 C34_5 1.386(8) .
O5_5 K_12 2.423(7) .
C1_6 C2_6 1.384(9) .
C1_6 C6_6 1.382(9) .
C1_6 O2_6 1.384(14) .
C2_6 C3_6 1.368(9) .
C3_6 C4_6 1.383(9) .
C4_6 C5_6 1.392(9) .
C4_6 C20_6 1.526(15) .
C5_6 C6_6 1.375(9) .
C6_6 C7_6 1.512(14) .
C7_6 C8_6 1.519(15) .
C8_6 C9_6 1.389(9) .
C8_6 C13_6 1.390(9) .
C9_6 C10_6 1.382(9) .
C10_6 C11_6 1.388(9) .
C10_6 C16_6 1.527(16) .
C11_6 C12_6 1.389(9) .
C12_6 C13_6 1.384(9) .
C12_6 C14_6 1.531(15) .
C13_6 O1_6 1.369(14) .
C14_6 C2_4 1.53(2) 3_665
C15_6 O1_6 1.452(14) .
C16_6 C18_6 1.537(15) .
C16_6 C17_6 1.544(17) .
C16_6 C19_6 1.564(16) .
C20_6 C23_6 1.527(16) .
C20_6 C21_6 1.515(15) .
C20_6 C22_6 1.542(16) .
O2_6 C24_6 1.405(14) .
C24_6 C25_6 1.499(16) .
C25_6 O3_6 1.242(15) .
C25_6 N1_6 1.387(16) .
O3_6 K_9 3.09(2) .
N1_6 C26_6 1.470(16) .
C26_6 C27_6 1.490(16) .
C26_6 C28_6 1.542(16) .
C27_6 O4_6 1.236(17) .
C27_6 O5_6 1.301(18) .
C27_6 K_10 3.25(3) .
C28_6 C29_6 1.517(8) .
C29_6 C30_6 1.382(8) .
C29_6 C34_6 1.385(8) .
C30_6 C31_6 1.378(8) .
C31_6 C32_6 1.385(8) .
C32_6 C33_6 1.381(8) .
C32_6 Br_6 1.879(7) .
C33_6 C34_6 1.378(8) .
O5_6 K_10 2.415(7) .
O5_6 K_9 2.82(4) .
C1_7 C6_7 1.382(9) .
C1_7 O2_7 1.390(13) .
C1_7 C2_7 1.388(9) .
C2_7 C3_7 1.370(9) .
C2_7 C14_7 1.521(19) 3_665
C3_7 C4_7 1.378(9) .
C4_7 C5_7 1.396(9) .
C4_7 C20_7 1.548(15) .
C5_7 C6_7 1.381(9) .
C6_7 C7_7 1.519(13) .
C7_7 C8_7 1.535(14) .
C8_7 C9_7 1.378(9) .
C8_7 C13_7 1.391(9) .
C9_7 C10_7 1.382(9) .
C10_7 C11_7 1.384(9) .
C10_7 C16_7 1.508(14) .
C11_7 C12_7 1.385(9) .
C12_7 C13_7 1.373(9) .
C12_7 C14_7 1.508(14) .
C13_7 O1_7 1.391(12) .
C14_7 C2_7 1.521(19) 2_655
C15_7 O1_7 1.469(14) .
C16_7 C17_7 1.491(15) .
C16_7 C19_7 1.526(16) .
C16_7 C18_7 1.572(16) .
C20_7 C23_7 1.513(15) .
C20_7 C22_7 1.534(15) .
C20_7 C21_7 1.540(15) .
O2_7 C24_7 1.371(14) .
C24_7 C25_7 1.494(16) .
C25_7 O3_7 1.235(15) .
C25_7 N1_7 1.341(16) .
N1_7 C26_7 1.466(16) .
C26_7 C27_7 1.483(16) .
C26_7 C28_7 1.568(16) .
C28_7 C29_7 1.523(8) .
C27_7 O4_7 1.256(18) .
C27_7 O5_7 1.300(18) .
C27_7 K_10 3.03(3) .
C29_7 C34_7 1.365(8) .
C29_7 C30_7 1.396(8) .
C30_7 C31_7 1.372(8) .
C31_7 C32_7 1.400(8) .
C32_7 C33_7 1.374(8) .
C32_7 Br_7 1.857(7) .
C33_7 C34_7 1.405(8) .
O4_7 K_10 3.12(5) .
O5_7 K_10 2.418(7) .
O5_7 K_9 2.61(3) .
C1_8 C2_8 1.381(9) .
C1_8 C6_8 1.393(9) .
C1_8 O2_8 1.404(12) .
C2_8 C3_8 1.382(9) .
C2_8 C14_8 1.506(18) 2_655
C3_8 C4_8 1.378(9) .
C4_8 C5_8 1.376(9) .
C4_8 C20_8 1.499(14) .
C5_8 C6_8 1.388(9) .
C6_8 C7_8 1.556(13) .
C7_8 C8_8 1.519(14) .
C8_8 C9_8 1.387(9) .
C8_8 C13_8 1.389(9) .
C9_8 C10_8 1.380(9) .
C10_8 C11_8 1.383(9) .
C10_8 C16_8 1.532(14) .
C11_8 C12_8 1.384(9) .
C12_8 C13_8 1.385(9) .
C12_8 C14_8 1.542(14) .
C13_8 O1_8 1.406(12) .
C14_8 C2_8 1.507(18) 3_665
C15_8 O1_8 1.413(13) .
C16_8 C17_8 1.513(14) .
C16_8 C18_8 1.544(15) .
C16_8 C19_8 1.577(14) .
C20_8 C22_8 1.529(17) .
C20_8 C36_8 1.543(7) .
C20_8 C21_8 1.537(17) .
C20_8 C23_8 1.541(17) .
C20_8 C37_8 1.539(7) .
C20_8 C35_8 1.540(7) .
C24_8 O2_8 1.380(14) .
C24_8 C25_8 1.490(16) .
C25_8 O3_8 1.217(15) .
C25_8 N1_8 1.332(16) .
N1_8 C26_8 1.445(15) .
C26_8 C27_8 1.483(16) .
C26_8 C28_8 1.582(16) .
C27_8 O4_8 1.280(18) .
C27_8 O5_8 1.309(17) .
C27_8 K_12 3.13(2) .
C28_8 C29_8 1.522(8) .
C29_8 C30_8 1.379(8) .
C29_8 C34_8 1.382(8) .
C30_8 C31_8 1.397(8) .
C31_8 C32_8 1.379(8) .
C32_8 C33_8 1.394(8) .
C32_8 Br_8 1.864(7) .
C33_8 C34_8 1.369(8) .
O4_8 K_12 3.26(4) .
O5_8 K_12 2.419(7) .
O5_8 K_11 2.98(3) .
K_9 O_1017 2.698(10) .
K_9 K_10 4.15(2) .
K_10 O_1008 2.703(10) .
K_11 O_1018 2.684(10) .
K_11 O_1019 2.69(6) .
K_11 K_12 4.30(3) .
K_12 O_1001 2.700(10) .
K_12 O_1002 2.694(10) .
C_13 O_13 1.457(18) .
C_14 O_14 1.44(2) .
C_15 O_15 1.441(19) .
C_16 O2_16 1.43(2) .
C_16 O1_16 1.45(2) .
C_17 O_17 1.408(19) .
C_18 O_18 1.44(2) .
C_19 O_19 1.45(2) .
C_20 O_20 1.409(19) .
C_21 O_21 1.44(2) .
C_22 O_22 1.432(19) .
C_23 O_23 1.46(2) .
O_1007 O_1021 3.23(9) 5
O_1021 O_1007 3.23(8) 9_554
